data_4038761
loop_
_publ_author_name
'Wertz, Benjamin'
'Ren, Zhi'
'Bacsa, John'
'Musaev, Djamaladdin G.'
'Davies, Huw M. L.'

_publ_section_title
;
 Comparison of 1,2-Diarylcyclopropanecarboxylates with
 1,2,2-Triarylcyclopropanecarboxylates as Chiral Ligands for
 Dirhodium-Catalyzed Cyclopropanation and C-H Functionalization.
;
_journal_name_full 'The Journal of organic chemistry'
_journal_paper_doi 10.1021/acs.joc.0c01276
_journal_year 2020
_chemical_absolute_configuration ad
_chemical_formula_moiety 'C68 H58 N2 O8 Rh2'
_chemical_formula_sum 'C68 H58 N2 O8 Rh2'
_chemical_formula_weight 1236.981
_space_group_crystal_system monoclinic
_space_group_IT_number 4
_space_group_name_Hall 'P 2yb'
_space_group_name_H-M_alt 'P 1 21 1'
_symmetry_Int_Tables_number 4
_audit_creation_date 2020-05-05
_audit_creation_method
;
Olex2 1.3-dev
(compiled 2020.04.27 svn.r7e0b91c7 for OlexSys, GUI svn.r6084)
;
_cell_angle_alpha 90
_cell_angle_beta 91.066(10)
_cell_angle_gamma 90
_cell_formula_units_Z 2
_cell_length_a 9.8716(8)
_cell_length_b 18.221(3)
_cell_length_c 18.301(2)
_cell_measurement_reflns_used 2289
_cell_measurement_temperature 100.01(10)
_cell_measurement_theta_max 62.7110
_cell_measurement_theta_min 2.5260
_cell_volume 3291.2(7)
_computing_cell_refinement 'CrysAlisPro 1.171.39.20a (Rigaku OD, 2015)'
_computing_data_collection 'CrysAlisPro 1.171.39.20a (Rigaku OD, 2015)'
_computing_data_reduction 'CrysAlisPro 1.171.39.20a (Rigaku OD, 2015)'
_computing_molecular_graphics 'Olex2 1.3-dev (Dolomanov et al., 2009)'
_computing_publication_material 'Olex2 1.3-dev (Dolomanov et al., 2009)'
_computing_structure_refinement 'olex2.refine 1.3-dev (Bourhis et al., 2015)'
_diffrn_ambient_environment N~2~
_diffrn_ambient_temperature 100.01(10)
_diffrn_detector 'CCD plate'
_diffrn_detector_type HyPix
_diffrn_measured_fraction_theta_full 0.8430
_diffrn_measured_fraction_theta_max 0.8430
_diffrn_measurement_details
;
List of Runs (angles in degrees, time in seconds):

  # Type    Start    End  Width  t~exp~   \w     \q     \k     \f   Frames
--------------------------------------------------------------------------
  1  \w     97.00 167.00   0.50   25.00    --   87.02  89.00 154.00  140
  2  \w    115.00 147.00   0.50   25.00    --   87.02 125.00  90.00   64
  3  \w     10.00  46.00   0.50    5.00    --  -25.00  89.00 154.00   72
  4  \w     49.00  92.00   0.50   25.00    --   87.02 -89.00  38.00   86
  5  \w     85.00 121.00   0.50   25.00    --   87.02-125.00   0.00   72
  6  \w      6.00  32.00   0.50   10.00    --   15.00 -89.00  38.00   52
  7  \w     -2.00  45.00   0.50   10.00    --   15.00 -99.00 -30.00   94
  8  \w    -19.00   6.00   0.50   10.00    --  -15.00 -89.00  38.00   50
  9  \w    -87.00 -41.00   0.50   10.00    --  -15.00-178.00-120.00   92
 10  \w    -85.00  12.00   0.50   10.00    --  -15.00 -57.00  90.00  194
 11  \w    -36.00  -9.00   0.50   10.00    --  -15.00  89.00 154.00   54
 12  \w      6.00  31.00   0.50   10.00    --    6.62  89.00 154.00   50
 13  \w    -69.00 -42.00   0.50   25.00    --  -86.39  89.00 154.00   54
 14  \w    -94.00 -33.00   0.50   25.00    --  -86.39 125.00  60.00  122
 15  \w    -94.00 -11.00   0.50   25.00    --  -86.39 125.00-180.00  166
 16  \w   -161.00 -77.00   0.50   25.00    --  -86.39 -89.00  38.00  168
 17  \w   -155.00-152.00   0.50   25.00    --  -86.39 -95.00 -60.00    6
;
_diffrn_measurement_device 'four-circle diffractometer'
_diffrn_measurement_device_type 'XtaLAB Synergy, Dualflex, HyPix'
_diffrn_measurement_method '\w scans'
_diffrn_orient_matrix_type 'CrysAlisPro convention (1999,Acta A55,543-557)'
_diffrn_orient_matrix_UB_11 0.1352508000
_diffrn_orient_matrix_UB_12 0.0090888000
_diffrn_orient_matrix_UB_13 0.0425161000
_diffrn_orient_matrix_UB_21 0.0450713000
_diffrn_orient_matrix_UB_22 -0.0763753000
_diffrn_orient_matrix_UB_23 -0.0262675000
_diffrn_orient_matrix_UB_31 0.0637637000
_diffrn_orient_matrix_UB_32 0.0348864000
_diffrn_orient_matrix_UB_33 -0.0678163000
_diffrn_radiation_monochromator mirror
_diffrn_radiation_probe x-ray
_diffrn_radiation_type 'Cu K\a'
_diffrn_radiation_wavelength 1.54184
_diffrn_reflns_av_R_equivalents 0.0761
_diffrn_reflns_av_unetI/netI 0.1376
_diffrn_reflns_Laue_measured_fraction_full 0.8430
_diffrn_reflns_Laue_measured_fraction_max 0.8430
_diffrn_reflns_limit_h_max 11
_diffrn_reflns_limit_h_min -11
_diffrn_reflns_limit_k_max 18
_diffrn_reflns_limit_k_min -16
_diffrn_reflns_limit_l_max 15
_diffrn_reflns_limit_l_min -21
_diffrn_reflns_number 9572
_diffrn_reflns_point_group_measured_fraction_full 0.6381
_diffrn_reflns_point_group_measured_fraction_max 0.6381
_diffrn_reflns_theta_full 57.8985
_diffrn_reflns_theta_max 57.90
_diffrn_reflns_theta_min 3.42
_diffrn_source 'micro-focus sealed X-ray tube'
_diffrn_source_type 'PhotonJet (Cu) X-ray Source'
_exptl_absorpt_coefficient_mu 4.468
_exptl_absorpt_correction_T_max 1.00000
_exptl_absorpt_correction_T_min 0.70303
_exptl_absorpt_correction_type multi-scan
_exptl_absorpt_process_details
;
CrysAlisPro 1.171.39.20a (Rigaku Oxford Diffraction, 2015)
Empirical absorption correction using spherical harmonics,
 implemented in SCALE3 ABSPACK scaling algorithm.
;
_exptl_crystal_colour violet
_exptl_crystal_colour_primary violet
_exptl_crystal_density_diffrn 1.248
_exptl_crystal_description needle
_exptl_crystal_F_000 1272.266
_exptl_crystal_recrystallization_method 'The material was recrystallised from --- by as supplied'
_exptl_crystal_size_max 0.112
_exptl_crystal_size_mid 0.069
_exptl_crystal_size_min 0.052
_refine_diff_density_max 0.8981
_refine_diff_density_min -0.8021
_refine_diff_density_rms 0.1212
_refine_ls_abs_structure_details 'Flack, H. D. (1983). Acta Cryst. A39, 876-881.'
_refine_ls_abs_structure_Flack 0.08(3)
_refine_ls_d_res_high 0.9101
_refine_ls_d_res_low 12.9111
_refine_ls_extinction_expression Fc^*^=kFc[1+0.001xFc^2^\l^3^/sin(2\q)]^-1/4^
_refine_ls_goodness_of_fit_ref 1.0319
_refine_ls_hydrogen_treatment mixed
_refine_ls_matrix_type full
_refine_ls_number_constraints 108
_refine_ls_number_parameters 784
_refine_ls_number_reflns 5823
_refine_ls_number_restraints 1007
_refine_ls_restrained_S_all 0.9422
_refine_ls_R_factor_all 0.1024
_refine_ls_R_factor_gt 0.0689
_refine_ls_shift/su_max 0.0001
_refine_ls_shift/su_mean 0.0000
_refine_ls_structure_factor_coef Fsqd
_refine_ls_weighting_details 'w=1/[\s^2^(Fo^2^)+(0.1198P)^2^] where P=(Fo^2^+2Fc^2^)/3'
_refine_ls_weighting_scheme calc
_refine_ls_wR_factor_gt 0.1717
_refine_ls_wR_factor_ref 0.1890
_reflns_Friedel_coverage 0.417
_reflns_limit_h_max 10
_reflns_limit_h_min -10
_reflns_limit_k_max 17
_reflns_limit_k_min -16
_reflns_limit_l_max 20
_reflns_limit_l_min -20
_reflns_number_gt 4013
_reflns_number_total 5823
_reflns_threshold_expression I>=2u(I)
_cod_data_source_file jo0c01276_si_005.cif
_cod_data_source_block BDW-3-30-2_4
_cod_original_sg_symbol_Hall ' P 2yb'
_cod_original_formula_sum C68H58N2O8Rh2
_cod_database_code 4038761
_chemical_oxdiff_formula C68H58N2O8Rh2
_reflns_odcompleteness_completeness 83.62
_reflns_odcompleteness_iscentric 1
_reflns_odcompleteness_theta 58.86
_olex2_refinement_description
;
1. Fixed Uiso
 At 1.2 times of:
  All C(H) groups, All C(H,H) groups
 At 1.5 times of:
  All C(H,H,H) groups
2. Restrained planarity
 C11, C13, C14, C15, C16
 with sigma of 0.002
 C5B, C6B, C7B, C8B, C9B, C10B
 with sigma of 0.002
 C5, C6, C7, C8, C9, C10
 with sigma of 0.002
 C3D, C5D, C6D, C7D, C8D, C9D, C10D
 with sigma of 0.002
 C3C, C5C, C6C, C7C, C8C, C9C, C10C
 with sigma of 0.002
3. Uiso/Uaniso restraints and constraints
Uanis(C1D) \\sim Ueq, Uanis(C2D) \\sim Ueq, Uanis(O1D) \\sim Ueq, Uanis(O2D)
\\sim Ueq: with sigma of 0.002 and sigma for terminal atoms of 0.004
Uanis(C12D) \\sim Ueq, Uanis(C13D) \\sim Ueq: with sigma of 0.002 and sigma for
terminal atoms of 0.004
Uanis(O1B) \\sim Ueq: with sigma of 0.002 and sigma for terminal atoms of 0.004
Uanis(C1B) \\sim Ueq: with sigma of 0.002 and sigma for terminal atoms of 0.004
Uanis(C67) \\sim Ueq: with sigma of 0.002 and sigma for terminal atoms of 0.004
Uanis(C70) \\sim Ueq: with sigma of 0.002 and sigma for terminal atoms of 0.004
Uanis(N2) \\sim Ueq: with sigma of 0.002 and sigma for terminal atoms of 0.004
Uanis(C1) \\sim Ueq: with sigma of 0.002 and sigma for terminal atoms of 0.004
Uanis(O2C) \\sim Ueq, Uanis(C1C) \\sim Ueq, Uanis(O1C) \\sim Ueq: with sigma of
0.002 and sigma for terminal atoms of 0.004
Uanis(C6C) \\sim Ueq: with sigma of 0.002 and sigma for terminal atoms of 0.004
Uanis(N1) \\sim Ueq, Uanis(C68) \\sim Ueq: with sigma of 0.002 and sigma for
terminal atoms of 0.004
Uanis(C69) \\sim Ueq: with sigma of 0.002 and sigma for terminal atoms of 0.004
Uanis(Rh1) \\sim Ueq, Uanis(Rh2) \\sim Ueq: with sigma of 0.002 and sigma for
terminal atoms of 0.004
4. Rigid body (RIGU) restrains
 O1D, O2D, C1D, C2D, C3D, C4D, C5D, C6D, C7D, C8D, C9D, C10D, C11D, C12D, C13D,
  C14D, C15D, C16D
 with sigma for 1-2 distances of 0.001 and sigma for 1-3 distances of 0.001
 O1B, O2B, C1B, C2B, C3B, C4B, C5B, C6B, C7B, C8B, C9B, C10B, C11B, C12B, C13B,
  C14B, C15B, C16B
 with sigma for 1-2 distances of 0.001 and sigma for 1-3 distances of 0.001
 O1, O2, C1, C2, C3, C4, C5, C6, C7, C8, C9, C10, C11, C12, C13, C14, C15, C16
 with sigma for 1-2 distances of 0.001 and sigma for 1-3 distances of 0.001
 N1, C67, C68
 with sigma for 1-2 distances of 0.001 and sigma for 1-3 distances of 0.001
 N2, C69, C70
 with sigma for 1-2 distances of 0.001 and sigma for 1-3 distances of 0.001
 O1C, O2C, C1C, C2C, C3C, C4C, C5C, C6C, C7C, C8C, C9C, C10C, C11C, C12C, C13C,
  C14C, C15C, C16C
 with sigma for 1-2 distances of 0.001 and sigma for 1-3 distances of 0.001
5. Same fragment restrains
{O1B, O2B, C1B, C2B, C3B, C4B, C5B, C6B, C7B, C8B, C9B, C10B, C11B, C12B, C13B,
C14B, C15B, C16B} sigma for 1-2: 0.002, 1-3: 0.002
as in
{O1, O2, C1, C2, C3, C4, C5, C6, C7, C8, C9, C10, C11, C12, C13, C14, C15, C16}
{O1B, O2B, C1B, C2B, C3B, C4B, C5B, C6B, C7B, C8B, C9B, C10B, C11B, C12B, C13B,
C14B, C15B, C16B} sigma for 1-2: 0.002, 1-3: 0.002
as in
{O1C, O2C, C1C, C2C, C3C, C4C, C5C, C6C, C7C, C8C, C9C, C10C, C11C, C12C, C13C,
C14C, C15C, C16C}
{O1B, O2B, C1B, C2B, C3B, C4B, C5B, C6B, C7B, C8B, C9B, C10B, C11B, C12B, C13B,
C14B, C15B, C16B} sigma for 1-2: 0.002, 1-3: 0.002
as in
{O1D, O2D, C1D, C2D, C3D, C4D, C5D, C6D, C7D, C8D, C9D, C10D, C11D, C12D, C13D,
C14D, C15D, C16D}
6.a Ternary CH refined with riding coordinates:
 C3(H3), C3B(H3B), C3C(H3C), C3D(H3D), C68(H68a), C70(H70a)
6.b Secondary CH2 refined with riding coordinates:
 C4(H4a,H4b), C4B(H4Ba,H4Bb), C4C(H4Ca,H4Cb), C4D(H4Da,H4Db)
6.c Aromatic/amide H refined with riding coordinates:
 C6(H6), C7(H7), C8(H8), C9(H9), C10(H10), C12(H12), C13(H13), C14(H14),
 C15(H15), C16(H16), C6B(H6B), C7B(H7B), C8B(H8B), C9B(H9B), C10B(H10B),
 C12B(H12B), C13B(H13B), C14B(H14B), C15B(H15B), C16B(H16B), C6C(H6C), C7C(H7C),
  C8C(H8C), C9C(H9C), C10C(H10C), C12C(H12C), C13C(H13C), C14C(H14C),
 C15C(H15C), C16C(H16C), C6D(H6D), C7D(H7D), C8D(H8D), C9D(H9D), C10D(H10D),
 C12D(H12D), C13D(H13D), C14D(H14D), C15D(H15D), C16D(H16D)
;
_smtbx_masks_void_probe_radius 0.6
_smtbx_masks_void_truncation_radius 1.2
_olex2_diffrn_ambient_temperature_device 'Oxford Cryosystems'
_olex2_exptl_crystal_mounting_method 'The crystal was mounted on a nylon loop with paratone'
_olex2_submission_original_sample_id BDW-3-30-2
_olex2_submission_special_instructions 'No special instructions were received'
_oxdiff_exptl_absorpt_empirical_details
;
Empirical correction (ABSPACK) includes:
- Absorption correction using spherical harmonics
- Frame scaling
;
_oxdiff_exptl_absorpt_empirical_full_max 3.349
_oxdiff_exptl_absorpt_empirical_full_min 0.190

loop_
_space_group_symop_id
_space_group_symop_operation_xyz
1 x,y,z
2 -x,y+1/2,-z

loop_
_atom_site_label
_atom_site_type_symbol
_atom_site_fract_x
_atom_site_fract_y
_atom_site_fract_z
_atom_site_U_iso_or_equiv
_atom_site_adp_type
_atom_site_occupancy
_atom_site_refinement_flags_posn
_atom_site_refinement_flags_adp
Rh1 Rh 0.5078(2) 0.62194(16) 0.75173(12) 0.0370(11) Uani 1.000000 . U
Rh2 Rh 0.7418(2) 0.59307(15) 0.75328(12) 0.0365(12) Uani 1.000000 . U
O1 O 0.7755(6) 0.6770(5) 0.8216(4) 0.044(3) Uani 1.000000 D U
O2 O 0.5521(5) 0.6964(5) 0.8320(4) 0.039(3) Uani 1.000000 D U
C1 C 0.6718(5) 0.7102(5) 0.8487(5) 0.0341(18) Uani 1.000000 D U
C2 C 0.7018(4) 0.7637(3) 0.9058(3) 0.0421(17) Uani 1.000000 D U
C3 C 0.6218(6) 0.8359(3) 0.9065(3) 0.0426(18) Uani 1.000000 D U
H3 H 0.6811(6) 0.8808(3) 0.9314(3) 0.051(2) Uiso 1.000000 R .
C4 C 0.5886(6) 0.7790(5) 0.9602(3) 0.0420(19) Uani 1.000000 D U
H4a H 0.4924(6) 0.7493(5) 0.9525(3) 0.050(2) Uiso 1.000000 R .
H4b H 0.6185(6) 0.7889(5) 1.0176(3) 0.050(2) Uiso 1.000000 R .
C5 C 0.5328(6) 0.8620(4) 0.8480(4) 0.045(2) Uani 1.000000 D U
C6 C 0.5831(7) 0.9109(6) 0.7947(5) 0.061(5) Uani 1.000000 D U
H6 H 0.6808(7) 0.9272(6) 0.7986(5) 0.074(6) Uiso 1.000000 R .
C7 C 0.5033(9) 0.9370(7) 0.7376(5) 0.088(7) Uani 1.000000 D U
H7 H 0.5432(9) 0.9717(7) 0.7008(5) 0.106(9) Uiso 1.000000 R .
C8 C 0.3719(9) 0.9164(7) 0.7305(5) 0.068(5) Uani 1.000000 D U
H8 H 0.3143(9) 0.9358(7) 0.6886(5) 0.082(7) Uiso 1.000000 R .
C9 C 0.3182(7) 0.8702(6) 0.7792(5) 0.057(5) Uani 1.000000 D U
H9 H 0.2202(7) 0.8548(6) 0.7740(5) 0.069(6) Uiso 1.000000 R .
C10 C 0.3987(6) 0.8434(5) 0.8375(5) 0.051(4) Uani 1.000000 D U
H10 H 0.3561(6) 0.8087(5) 0.8735(5) 0.061(5) Uiso 1.000000 R .
C11 C 0.8474(4) 0.7673(4) 0.9359(4) 0.045(2) Uani 1.000000 D U
C12 C 0.9337(6) 0.8197(6) 0.9098(6) 0.048(3) Uani 1.000000 D U
H12 H 0.8999(6) 0.8576(6) 0.8735(6) 0.058(4) Uiso 1.000000 R .
C13 C 1.0706(6) 0.8203(6) 0.9343(6) 0.056(4) Uani 1.000000 D U
H13 H 1.1371(6) 0.8571(6) 0.9146(6) 0.067(5) Uiso 1.000000 R .
C14 C 1.1103(6) 0.7697(6) 0.9855(6) 0.068(5) Uani 1.000000 D U
H14 H 1.2075(6) 0.7708(6) 1.0036(6) 0.081(6) Uiso 1.000000 R .
C15 C 1.0266(7) 0.7178(7) 1.0134(6) 0.083(6) Uani 1.000000 D U
H15 H 1.0603(7) 0.6815(7) 1.0512(6) 0.100(8) Uiso 1.000000 R .
C16 C 0.8913(7) 0.7167(5) 0.9878(5) 0.068(5) Uani 1.000000 D U
H16 H 0.8261(7) 0.6791(5) 1.0073(5) 0.082(6) Uiso 1.000000 R .
O1B O 0.4786(5) 0.5460(5) 0.8281(4) 0.0317(18) Uani 1.000000 D U
O2B O 0.7023(5) 0.5285(5) 0.8440(4) 0.037(3) Uani 1.000000 D U
C1B C 0.5829(5) 0.5160(4) 0.8600(4) 0.0365(17) Uani 1.000000 D U
C2B C 0.5540(4) 0.4677(3) 0.9211(3) 0.0505(18) Uani 1.000000 D U
C3B C 0.6238(6) 0.3928(3) 0.9260(4) 0.0521(19) Uani 1.000000 D U
H3B H 0.5617(6) 0.3525(3) 0.9550(4) 0.063(2) Uiso 1.000000 R .
C4B C 0.6718(5) 0.4517(5) 0.9749(3) 0.051(2) Uani 1.000000 D U
H4Ba H 0.7707(5) 0.4767(5) 0.9635(3) 0.062(2) Uiso 1.000000 R .
H4Bb H 0.6482(5) 0.4471(5) 1.0332(3) 0.062(2) Uiso 1.000000 R .
C5B C 0.7023(6) 0.3585(4) 0.8691(5) 0.055(3) Uani 1.000000 D U
C6B C 0.6508(8) 0.2958(5) 0.8321(6) 0.131(9) Uani 1.000000 D U
H6B H 0.5579(8) 0.2770(5) 0.8449(6) 0.157(11) Uiso 1.000000 R .
C7B C 0.7230(10) 0.2595(6) 0.7792(7) 0.103(7) Uani 1.000000 D U
H7B H 0.6823(10) 0.2150(6) 0.7542(7) 0.123(8) Uiso 1.000000 R .
C8B C 0.8478(9) 0.2829(6) 0.7604(5) 0.062(5) Uani 1.000000 D U
H8B H 0.8998(9) 0.2560(6) 0.7217(5) 0.074(6) Uiso 1.000000 R .
C9B C 0.9023(7) 0.3421(6) 0.7935(5) 0.065(5) Uani 1.000000 D U
H9B H 0.9953(7) 0.3597(6) 0.7796(5) 0.078(6) Uiso 1.000000 R .
C10B C 0.8295(6) 0.3793(5) 0.8474(5) 0.049(4) Uani 1.000000 D U
H10B H 0.8727(6) 0.4236(5) 0.8714(5) 0.058(4) Uiso 1.000000 R .
C11B C 0.4127(4) 0.4727(4) 0.9543(4) 0.054(2) Uani 1.000000 D U
C12B C 0.3108(6) 0.4290(7) 0.9268(8) 0.074(5) Uani 1.000000 D U
H12B H 0.3313(6) 0.3895(7) 0.8898(8) 0.089(6) Uiso 1.000000 R .
C13B C 0.1766(6) 0.4397(9) 0.9507(10) 0.096(7) Uani 1.000000 D U
H13B H 0.0990(6) 0.4100(9) 0.9294(10) 0.115(9) Uiso 1.000000 R .
C14B C 0.1551(8) 0.4912(12) 1.0035(13) 0.142(10) Uani 1.000000 D U
H14B H 0.0609(8) 0.4958(12) 1.0236(13) 0.170(12) Uiso 1.000000 R .
C15B C 0.2533(9) 0.5368(11) 1.0304(12) 0.135(10) Uani 1.000000 D U
H15B H 0.2317(9) 0.5764(11) 1.0671(12) 0.163(12) Uiso 1.000000 R .
C16B C 0.3859(7) 0.5268(7) 1.0054(7) 0.074(5) Uani 1.000000 D U
H16B H 0.4618(7) 0.5590(7) 1.0246(7) 0.088(6) Uiso 1.000000 R .
O1C O 0.7662(6) 0.6624(4) 0.6673(4) 0.0372(18) Uani 1.000000 D U
O2C O 0.5485(5) 0.6968(5) 0.6740(4) 0.0385(18) Uani 1.000000 D U
C1C C 0.6629(5) 0.7019(5) 0.6474(4) 0.0380(16) Uani 1.000000 D U
C2C C 0.6896(4) 0.7599(3) 0.5950(3) 0.0443(15) Uani 1.000000 D U
C3C C 0.6027(6) 0.7648(4) 0.5251(3) 0.0458(17) Uani 1.000000 D U
H3C H 0.6587(6) 0.7896(4) 0.4799(3) 0.055(2) Uiso 1.000000 R .
C4C C 0.5779(6) 0.8180(3) 0.5839(4) 0.0439(18) Uani 1.000000 D U
H4Ca H 0.4846(6) 0.8117(3) 0.6152(4) 0.053(2) Uiso 1.000000 R .
H4Cb H 0.6097(6) 0.8751(3) 0.5751(4) 0.053(2) Uiso 1.000000 R .
C5C C 0.5056(5) 0.7104(3) 0.4990(3) 0.047(2) Uani 1.000000 D U
C6C C 0.5184(7) 0.6797(5) 0.4284(3) 0.058(2) Uani 1.000000 D U
H6C H 0.5958(7) 0.6962(5) 0.3970(3) 0.070(3) Uiso 1.000000 R .
C7C C 0.4288(9) 0.6278(5) 0.4009(4) 0.056(4) Uani 1.000000 D U
H7C H 0.4419(9) 0.6073(5) 0.3503(4) 0.067(5) Uiso 1.000000 R .
C8C C 0.3239(8) 0.6041(5) 0.4413(5) 0.068(5) Uani 1.000000 D U
H8C H 0.2590(8) 0.5662(5) 0.4207(5) 0.081(6) Uiso 1.000000 R .
C9C C 0.3061(8) 0.6312(6) 0.5087(5) 0.082(6) Uani 1.000000 D U
H9C H 0.2279(8) 0.6137(6) 0.5389(5) 0.098(7) Uiso 1.000000 R .
C10C C 0.3968(8) 0.6839(5) 0.5370(4) 0.058(5) Uani 1.000000 D U
H10C H 0.3814(8) 0.7034(5) 0.5878(4) 0.070(5) Uiso 1.000000 R .
C11C C 0.8356(4) 0.7881(4) 0.5903(4) 0.0472(19) Uani 1.000000 D U
C12C C 0.9267(7) 0.7502(6) 0.5492(7) 0.052(4) Uani 1.000000 D U
H12C H 0.8989(7) 0.7031(6) 0.5239(7) 0.062(5) Uiso 1.000000 R .
C13C C 1.0602(7) 0.7776(6) 0.5426(7) 0.050(4) Uani 1.000000 D U
H13C H 1.1289(7) 0.7510(6) 0.5121(7) 0.060(5) Uiso 1.000000 R .
C14C C 1.0934(7) 0.8409(7) 0.5786(9) 0.061(5) Uani 1.000000 D U
H14C H 1.1881(7) 0.8609(7) 0.5731(9) 0.074(6) Uiso 1.000000 R .
C15C C 1.0063(8) 0.8788(7) 0.6214(9) 0.073(6) Uani 1.000000 D U
H15C H 1.0368(8) 0.9237(7) 0.6496(9) 0.087(7) Uiso 1.000000 R .
C16C C 0.8722(7) 0.8530(6) 0.6250(8) 0.055(4) Uani 1.000000 D U
H16C H 0.8026(7) 0.8818(6) 0.6528(8) 0.066(5) Uiso 1.000000 R .
O1D O 0.4776(6) 0.5401(4) 0.6766(4) 0.0373(17) Uani 1.000000 D U
O2D O 0.6952(5) 0.5058(5) 0.6892(4) 0.0389(17) Uani 1.000000 D U
C1D C 0.5773(5) 0.4952(4) 0.6669(5) 0.0400(16) Uani 1.000000 D U
C2D C 0.5477(4) 0.4315(3) 0.6212(3) 0.0432(14) Uani 1.000000 D U
C3D C 0.6280(6) 0.4201(4) 0.5516(3) 0.0464(17) Uani 1.000000 D U
H3D H 0.5691(6) 0.3900(4) 0.5096(3) 0.056(2) Uiso 1.000000 R .
C4D C 0.6610(6) 0.3738(3) 0.6154(4) 0.0448(18) Uani 1.000000 D U
H4Da H 0.7570(6) 0.3846(3) 0.6450(4) 0.054(2) Uiso 1.000000 R .
H4Db H 0.6310(6) 0.3157(3) 0.6131(4) 0.054(2) Uiso 1.000000 R .
C5D C 0.7209(6) 0.4725(3) 0.5195(3) 0.050(3) Uani 1.000000 D U
C6D C 0.6891(8) 0.5050(5) 0.4511(4) 0.092(7) Uani 1.000000 D U
H6D H 0.6014(8) 0.4911(5) 0.4253(4) 0.110(8) Uiso 1.000000 R .
C7D C 0.7739(9) 0.5551(6) 0.4182(5) 0.063(5) Uani 1.000000 D U
H7D H 0.7472(9) 0.5769(6) 0.3693(5) 0.075(6) Uiso 1.000000 R .
C8D C 0.8923(8) 0.5751(5) 0.4510(5) 0.058(4) Uani 1.000000 D U
H8D H 0.9535(8) 0.6117(5) 0.4266(5) 0.069(5) Uiso 1.000000 R .
C9D C 0.9282(7) 0.5462(5) 0.5160(5) 0.065(5) Uani 1.000000 D U
H9D H 1.0164(7) 0.5610(5) 0.5406(5) 0.078(6) Uiso 1.000000 R .
C10D C 0.8426(7) 0.4952(5) 0.5498(4) 0.051(4) Uani 1.000000 D U
H10D H 0.8719(7) 0.4742(5) 0.5987(4) 0.061(4) Uiso 1.000000 R .
C11D C 0.4028(5) 0.4013(4) 0.6215(4) 0.0444(17) Uani 1.000000 D U
C12D C 0.3065(6) 0.4306(6) 0.5752(6) 0.047(2) Uani 1.000000 D U
H12D H 0.3301(6) 0.4728(6) 0.5419(6) 0.056(2) Uiso 1.000000 R .
C13D C 0.1736(6) 0.4012(7) 0.5744(6) 0.047(2) Uani 1.000000 D U
H13D H 0.1015(6) 0.4209(7) 0.5397(6) 0.056(3) Uiso 1.000000 R .
C14D C 0.1456(7) 0.3455(7) 0.6218(7) 0.060(5) Uani 1.000000 D U
H14D H 0.0510(7) 0.3244(7) 0.6210(7) 0.072(6) Uiso 1.000000 R .
C15D C 0.2379(7) 0.3167(6) 0.6701(6) 0.044(3) Uani 1.000000 D U
H15D H 0.2122(7) 0.2765(6) 0.7052(6) 0.053(4) Uiso 1.000000 R .
C16D C 0.3705(7) 0.3451(6) 0.6693(7) 0.056(4) Uani 1.000000 D U
H16D H 0.4423(7) 0.3244(6) 0.7035(7) 0.067(5) Uiso 1.000000 R .
N1 N 0.9561(12) 0.5538(8) 0.7535(6) 0.040(2) Uani 1.000000 . U
N2 N 0.2978(13) 0.6605(9) 0.7491(7) 0.052(3) Uani 1.000000 . U
C67 C 1.0657(15) 0.5261(10) 0.7568(8) 0.039(3) Uani 1.000000 . U
C68 C 1.1959(15) 0.4924(10) 0.7532(9) 0.038(3) Uani 1.000000 . U
H68a H 1.2586(15) 0.5204(10) 0.7073(9) 0.057(4) Uiso 1.000000 R .
H68b H 1.243(13) 0.498(8) 0.799(8) 0.057(4) Uiso 1.000000 . .
H68c H 1.185(14) 0.441(9) 0.742(7) 0.057(4) Uiso 1.000000 . .
C69 C 0.1808(17) 0.6876(10) 0.7403(9) 0.052(3) Uani 1.000000 . U
C70 C 0.0577(17) 0.7199(11) 0.7392(10) 0.053(3) Uani 1.000000 . U
H70a H -0.0154(17) 0.6873(11) 0.6999(10) 0.079(5) Uiso 1.000000 R .
H70b H 0.022(15) 0.720(9) 0.788(9) 0.079(5) Uiso 1.000000 . .
H70c H 0.066(15) 0.769(10) 0.722(9) 0.079(5) Uiso 1.000000 . .

loop_
_atom_site_aniso_label
_atom_site_aniso_U_11
_atom_site_aniso_U_22
_atom_site_aniso_U_33
_atom_site_aniso_U_12
_atom_site_aniso_U_13
_atom_site_aniso_U_23
Rh1 0.0303(15) 0.0345(18) 0.0460(14) 0.0008(8) -0.0012(7) -0.0024(8)
Rh2 0.0330(16) 0.0344(18) 0.0421(14) -0.0005(8) -0.0032(7) 0.0000(8)
O1 0.028(2) 0.052(5) 0.052(5) 0.0057(14) -0.0020(14) -0.016(3)
O2 0.029(2) 0.042(6) 0.046(4) 0.0050(11) -0.0004(11) -0.007(3)
C1 0.0298(18) 0.035(2) 0.037(2) 0.0037(8) 0.0004(8) -0.0001(9)
C2 0.032(2) 0.046(3) 0.048(3) 0.0071(12) -0.0025(11) -0.0110(14)
C3 0.036(3) 0.047(3) 0.045(3) 0.0096(13) -0.0026(14) -0.0110(14)
C4 0.031(3) 0.049(4) 0.046(3) 0.0095(15) -0.0042(14) -0.0094(15)
C5 0.042(3) 0.044(5) 0.048(4) 0.0098(17) -0.0073(16) -0.012(2)
C6 0.053(4) 0.072(9) 0.059(6) -0.007(3) -0.016(2) 0.005(4)
C7 0.065(5) 0.111(14) 0.087(8) -0.026(4) -0.035(3) 0.037(5)
C8 0.060(4) 0.066(12) 0.077(6) -0.011(3) -0.027(3) 0.013(4)
C9 0.051(3) 0.048(10) 0.072(7) 0.002(3) -0.021(2) 0.004(4)
C10 0.043(3) 0.046(9) 0.063(6) 0.007(2) -0.012(2) -0.002(3)
C11 0.033(2) 0.047(4) 0.054(4) 0.0089(12) -0.0049(13) -0.0155(17)
C12 0.032(3) 0.048(6) 0.065(6) 0.0103(18) -0.0037(18) -0.012(3)
C13 0.033(3) 0.050(8) 0.084(8) 0.0088(19) -0.0099(18) -0.006(4)
C14 0.041(3) 0.061(9) 0.100(10) 0.001(2) -0.021(2) 0.007(4)
C15 0.047(3) 0.082(10) 0.120(11) -0.010(2) -0.033(3) 0.029(5)
C16 0.043(3) 0.070(7) 0.090(8) -0.004(2) -0.023(2) 0.013(4)
O1B 0.0304(18) 0.031(2) 0.034(2) 0.0015(7) 0.0003(7) -0.0003(8)
O2B 0.0314(19) 0.030(6) 0.048(4) 0.0026(9) -0.0013(9) 0.007(3)
C1B 0.0324(17) 0.035(2) 0.042(2) 0.0007(7) -0.0021(7) 0.0037(8)
C2B 0.033(2) 0.060(3) 0.059(3) 0.0006(12) -0.0028(10) 0.0249(14)
C3B 0.030(3) 0.056(3) 0.070(3) -0.0016(13) -0.0055(13) 0.0237(14)
C4B 0.034(3) 0.056(4) 0.064(3) -0.0026(15) -0.0053(13) 0.0266(16)
C5B 0.032(3) 0.060(4) 0.074(5) -0.0038(17) -0.0032(17) 0.020(2)
C6B 0.076(6) 0.138(10) 0.181(14) -0.062(4) 0.063(5) -0.071(6)
C7B 0.066(6) 0.103(8) 0.141(11) -0.044(4) 0.043(4) -0.034(5)
C8B 0.045(5) 0.053(8) 0.087(7) -0.011(3) 0.009(3) 0.018(4)
C9B 0.041(4) 0.057(8) 0.098(8) -0.011(3) 0.012(3) 0.010(4)
C10B 0.029(3) 0.046(6) 0.071(7) 0.003(2) -0.007(2) 0.029(3)
C11B 0.034(2) 0.069(5) 0.059(4) 0.0025(13) -0.0020(13) 0.0277(17)
C12B 0.036(3) 0.095(9) 0.090(9) -0.006(2) 0.0051(19) 0.001(5)
C13B 0.039(3) 0.123(13) 0.127(13) -0.011(2) 0.013(2) -0.026(6)
C14B 0.047(3) 0.185(16) 0.195(17) -0.028(3) 0.033(3) -0.092(8)
C15B 0.044(3) 0.175(15) 0.189(17) -0.023(3) 0.030(3) -0.084(8)
C16B 0.038(3) 0.093(8) 0.090(8) -0.003(2) 0.006(2) 0.000(4)
O1C 0.0360(18) 0.036(2) 0.039(2) 0.0007(7) -0.0006(7) -0.0001(8)
O2C 0.0362(17) 0.038(2) 0.042(2) 0.0009(6) 0.0000(7) 0.0009(8)
C1C 0.0363(17) 0.037(2) 0.041(2) 0.0010(6) -0.0004(6) 0.0003(7)
C2C 0.035(2) 0.046(2) 0.052(2) 0.0018(9) 0.0001(8) 0.0101(10)
C3C 0.038(3) 0.046(3) 0.053(2) 0.0047(11) -0.0018(10) 0.0078(10)
C4C 0.034(3) 0.044(3) 0.054(3) 0.0015(11) -0.0004(11) 0.0089(11)
C5C 0.039(3) 0.043(4) 0.059(3) 0.0064(16) -0.0063(11) 0.0080(13)
C6C 0.055(3) 0.058(3) 0.062(3) -0.0024(8) -0.0006(8) 0.0005(8)
C7C 0.049(4) 0.051(7) 0.068(4) 0.004(3) -0.0057(19) 0.003(2)
C8C 0.060(5) 0.070(8) 0.073(4) -0.010(4) 0.001(2) -0.005(3)
C9C 0.071(6) 0.094(11) 0.081(5) -0.032(4) 0.012(3) -0.019(3)
C10C 0.049(5) 0.061(8) 0.065(3) -0.007(3) 0.001(2) 0.001(2)
C11C 0.035(2) 0.044(3) 0.062(4) 0.0023(10) -0.0013(10) 0.0143(15)
C12C 0.041(3) 0.039(5) 0.076(8) -0.0018(15) 0.0093(19) 0.013(3)
C13C 0.039(3) 0.027(6) 0.084(8) 0.0029(16) 0.007(2) 0.022(3)
C14C 0.038(3) 0.035(7) 0.111(10) 0.004(2) 0.006(2) 0.007(4)
C15C 0.035(3) 0.054(6) 0.128(12) 0.001(2) 0.005(2) -0.013(4)
C16C 0.034(3) 0.048(5) 0.083(9) 0.0044(16) -0.005(2) 0.005(3)
O1D 0.0362(18) 0.038(2) 0.038(2) -0.0001(7) 0.0008(7) 0.0016(8)
O2D 0.0375(17) 0.039(2) 0.041(2) 0.0009(6) 0.0011(6) 0.0006(8)
C1D 0.0379(16) 0.0398(19) 0.042(2) 0.0009(5) 0.0006(6) 0.0004(7)
C2D 0.0418(16) 0.0418(18) 0.0460(19) 0.0004(6) 0.0004(6) -0.0023(6)
C3D 0.045(3) 0.044(3) 0.050(2) 0.0010(11) 0.0029(10) -0.0031(10)
C4D 0.042(2) 0.042(3) 0.051(3) 0.0000(10) 0.0013(11) -0.0038(11)
C5D 0.045(3) 0.046(5) 0.057(3) 0.0015(16) 0.0045(14) 0.0004(17)
C6D 0.072(6) 0.117(12) 0.084(5) -0.040(4) -0.022(3) 0.044(4)
C7D 0.052(5) 0.068(9) 0.068(5) -0.008(3) -0.001(2) 0.014(3)
C8D 0.049(5) 0.056(8) 0.067(6) -0.002(3) 0.001(2) 0.008(3)
C9D 0.054(4) 0.068(9) 0.072(6) -0.012(3) -0.005(2) 0.016(3)
C10D 0.046(3) 0.046(8) 0.060(4) 0.001(3) 0.0027(19) 0.001(3)
C11D 0.0423(17) 0.043(3) 0.047(3) -0.0003(7) 0.0006(7) -0.0022(11)
C12D 0.0448(19) 0.047(3) 0.048(3) 0.0002(6) -0.0002(6) -0.0005(8)
C13D 0.045(2) 0.047(3) 0.049(3) 0.0001(7) -0.0000(7) -0.0006(8)
C14D 0.045(3) 0.066(7) 0.069(7) -0.0069(16) -0.0081(17) 0.019(3)
C15D 0.041(3) 0.043(5) 0.048(5) 0.0002(14) 0.0007(14) -0.002(3)
C16D 0.043(3) 0.060(6) 0.065(6) -0.0059(15) -0.0057(16) 0.015(3)
N1 0.039(2) 0.041(3) 0.041(3) 0.0007(7) 0.0007(7) -0.0003(9)
N2 0.051(3) 0.052(3) 0.052(3) 0.0001(7) 0.0014(7) -0.0004(9)
C67 0.039(2) 0.040(3) 0.040(3) 0.0003(7) 0.0007(7) -0.0002(9)
C68 0.038(3) 0.038(3) 0.039(3) -0.0006(8) 0.0008(7) 0.0003(9)
C69 0.051(3) 0.052(3) 0.052(3) -0.0001(7) 0.0012(7) -0.0001(9)
C70 0.051(3) 0.053(3) 0.054(4) 0.0003(8) 0.0012(7) -0.0001(9)

loop_
_atom_type_symbol
_atom_type_scat_dispersion_real
_atom_type_scat_dispersion_imag
_atom_type_scat_Cromer_Mann_a1
_atom_type_scat_Cromer_Mann_a2
_atom_type_scat_Cromer_Mann_a3
_atom_type_scat_Cromer_Mann_a4
_atom_type_scat_Cromer_Mann_b1
_atom_type_scat_Cromer_Mann_b2
_atom_type_scat_Cromer_Mann_b3
_atom_type_scat_Cromer_Mann_b4
_atom_type_scat_Cromer_Mann_c
_atom_type_scat_source
_atom_type_scat_dispersion_source
H 0.00000 0.00000 0.49300 0.32291 0.14019 0.04081 10.51090 26.12570 3.14236 57.79970 0.0030380000826 'International Tables Volume C Table 6.1.1.4 (pp. 500-502)' custom
C 0.01800 0.00900 2.31000 1.02000 1.58900 0.86500 20.84400 10.20800 0.56900 51.65100 0.216 'Custom 4-Gaussian' custom
Rh 0.09300 3.60400 19.29600 14.35000 4.73400 1.28900 0.75200 8.21800 25.87500 98.60600 5.328 'Custom 4-Gaussian' custom
O 0.04900 0.03200 3.04900 2.28700 1.54600 0.86700 13.27700 5.70100 0.32400 32.90900 0.251 'Custom 4-Gaussian' custom
N 0.03100 0.01800 12.21300 3.13200 2.01300 1.16600 0.00600 9.89300 28.99800 0.58300 -11.529 'Custom 4-Gaussian' custom

loop_
_exptl_crystal_face_index_h
_exptl_crystal_face_index_k
_exptl_crystal_face_index_l
_exptl_crystal_face_perp_dist
0 -1 -1 0.0259
5 1 1 0.0290
0 -3 5 0.0283
0 3 -5 0.0265
5 1 -3 0.0378
-5 0 1 0.0749
1 5 -1 0.0229
0 1 1 0.0259

loop_
_geom_angle_atom_site_label_1
_geom_angle_atom_site_label_2
_geom_angle_atom_site_label_3
_geom_angle
_geom_angle_site_symmetry_1
_geom_angle_site_symmetry_3
_geom_angle_publ_flag
O2 Rh1 Rh2 86.75(19) . . ?
O1B Rh1 Rh2 89.51(19) . . ?
O1B Rh1 O2 89.4(4) . . ?
O2C Rh1 Rh2 87.25(19) . . ?
O2C Rh1 O2 90.8(4) . . ?
O2C Rh1 O1B 176.7(3) . . ?
O1D Rh1 Rh2 88.65(19) . . ?
O1D Rh1 O2 174.0(4) . . ?
O1D Rh1 O1B 86.8(4) . . ?
O1D Rh1 O2C 92.7(4) . . ?
N2 Rh1 Rh2 174.1(5) . . ?
N2 Rh1 O2 89.6(4) . . ?
N2 Rh1 O1B 95.1(4) . . ?
N2 Rh1 O2C 88.2(4) . . ?
N2 Rh1 O1D 95.3(4) . . ?
O1 Rh2 Rh1 89.36(19) . . ?
O2B Rh2 Rh1 86.45(18) . . ?
O2B Rh2 O1 88.0(4) . . ?
O1C Rh2 Rh1 89.00(19) . . ?
O1C Rh2 O1 89.3(4) . . ?
O1C Rh2 O2B 174.7(3) . . ?
O2D Rh2 Rh1 87.5(2) . . ?
O2D Rh2 O1 175.5(3) . . ?
O2D Rh2 O2B 88.5(4) . . ?
O2D Rh2 O1C 93.9(4) . . ?
N1 Rh2 Rh1 174.1(4) . . ?
N1 Rh2 O1 95.6(4) . . ?
N1 Rh2 O2B 90.5(4) . . ?
N1 Rh2 O1C 94.3(4) . . ?
N1 Rh2 O2D 87.4(4) . . ?
C1 O1 Rh2 118.2(4) . . ?
C1 O2 Rh1 120.1(4) . . ?
O2 C1 O1 124.6(3) . . ?
C2 C1 O1 115.9(3) . . ?
C2 C1 O2 119.5(3) . . ?
C3 C2 C1 118.9(3) . . ?
C4 C2 C1 116.5(3) . . ?
C4 C2 C3 57.18(12) . . ?
C11 C2 C1 117.6(2) . . ?
C11 C2 C3 116.2(2) . . ?
C11 C2 C4 116.6(3) . . ?
H3 C3 C2 111.8(2) . . ?
C4 C3 C2 61.52(13) . . ?
C4 C3 H3 111.8(3) . . ?
C5 C3 C2 125.4(3) . . ?
C5 C3 H3 111.8(3) . . ?
C5 C3 C4 125.8(3) . . ?
C3 C4 C2 61.30(13) . . ?
H4a C4 C2 117.6(3) . . ?
H4a C4 C3 117.6(3) . . ?
H4b C4 C2 117.6(2) . . ?
H4b C4 C3 117.6(3) . . ?
H4b C4 H4a 114.7 . . ?
C6 C5 C3 119.9(3) . . ?
C10 C5 C3 126.1(3) . . ?
C10 C5 C6 114.0(2) . . ?
H6 C6 C5 118.9(2) . . ?
C7 C6 C5 122.3(3) . . ?
C7 C6 H6 118.9(2) . . ?
H7 C7 C6 119.7(2) . . ?
C8 C7 C6 120.6(3) . . ?
C8 C7 H7 119.7(3) . . ?
H8 C8 C7 120.0(3) . . ?
C9 C8 C7 120.0(3) . . ?
C9 C8 H8 120.0(2) . . ?
H9 C9 C8 120.1(2) . . ?
C10 C9 C8 119.8(3) . . ?
C10 C9 H9 120.1(2) . . ?
C9 C10 C5 123.3(3) . . ?
H10 C10 C5 118.3(2) . . ?
H10 C10 C9 118.3(2) . . ?
C12 C11 C2 119.2(3) . . ?
C16 C11 C2 119.9(3) . . ?
C16 C11 C12 120.8(2) . . ?
H12 C12 C11 120.3(2) . . ?
C13 C12 C11 119.3(3) . . ?
C13 C12 H12 120.3(2) . . ?
H13 C13 C12 120.9(2) . . ?
C14 C13 C12 118.2(3) . . ?
C14 C13 H13 120.9(2) . . ?
H14 C14 C13 118.0(2) . . ?
C15 C14 C13 123.9(3) . . ?
C15 C14 H14 118.0(2) . . ?
H15 C15 C14 121.2(2) . . ?
C16 C15 C14 117.6(3) . . ?
C16 C15 H15 121.2(2) . . ?
C15 C16 C11 120.1(3) . . ?
H16 C16 C11 120.0(2) . . ?
H16 C16 C15 120.0(2) . . ?
C1B O1B Rh1 119.1(3) . . ?
C1B O2B Rh2 119.1(3) . . ?
O2B C1B O1B 124.46(19) . . ?
C2B C1B O1B 115.85(17) . . ?
C2B C1B O2B 119.59(18) . . ?
C3B C2B C1B 119.26(17) . . ?
C4B C2B C1B 116.71(17) . . ?
C4B C2B C3B 57.25(7) . . ?
C11B C2B C1B 117.47(13) . . ?
C11B C2B C3B 116.22(16) . . ?
C11B C2B C4B 116.12(16) . . ?
H3B C3B C2B 111.64(16) . . ?
C4B C3B C2B 61.62(8) . . ?
C4B C3B H3B 111.6(2) . . ?
C5B C3B C2B 126.1(2) . . ?
C5B C3B H3B 111.6(2) . . ?
C5B C3B C4B 125.5(2) . . ?
C3B C4B C2B 61.13(8) . . ?
H4Ba C4B C2B 117.7(2) . . ?
H4Ba C4B C3B 117.65(18) . . ?
H4Bb C4B C2B 117.65(17) . . ?
H4Bb C4B C3B 117.7(2) . . ?
H4Bb C4B H4Ba 114.8 . . ?
C6B C5B C3B 119.90(17) . . ?
C10B C5B C3B 126.14(17) . . ?
C10B C5B C6B 113.93(13) . . ?
H6B C6B C5B 118.83(17) . . ?
C7B C6B C5B 122.35(15) . . ?
C7B C6B H6B 118.83(18) . . ?
H7B C7B C6B 119.67(18) . . ?
C8B C7B C6B 120.67(16) . . ?
C8B C7B H7B 119.67(19) . . ?
H8B C8B C7B 120.07(19) . . ?
C9B C8B C7B 119.85(15) . . ?
C9B C8B H8B 120.07(18) . . ?
H9B C9B C8B 120.07(18) . . ?
C10B C9B C8B 119.85(15) . . ?
C10B C9B H9B 120.07(18) . . ?
C9B C10B C5B 123.35(15) . . ?
H10B C10B C5B 118.32(19) . . ?
H10B C10B C9B 118.32(18) . . ?
C12B C11B C2B 119.04(17) . . ?
C16B C11B C2B 119.70(17) . . ?
C16B C11B C12B 120.84(14) . . ?
H12B C12B C11B 120.3(2) . . ?
C13B C12B C11B 119.35(15) . . ?
C13B C12B H12B 120.3(2) . . ?
H13B C13B C12B 120.9(2) . . ?
C14B C13B C12B 118.11(17) . . ?
C14B C13B H13B 120.9(2) . . ?
H14B C14B C13B 118.1(2) . . ?
C15B C14B C13B 123.82(19) . . ?
C15B C14B H14B 118.1(2) . . ?
H15B C15B C14B 121.2(2) . . ?
C16B C15B C14B 117.57(16) . . ?
C16B C15B H15B 121.2(2) . . ?
C15B C16B C11B 120.14(15) . . ?
H16B C16B C11B 119.9(2) . . ?
H16B C16B C15B 119.9(2) . . ?
C1C O1C Rh2 117.2(4) . . ?
C1C O2C Rh1 121.4(4) . . ?
O2C C1C O1C 124.5(3) . . ?
C2C C1C O1C 115.9(3) . . ?
C2C C1C O2C 119.3(3) . . ?
C3C C2C C1C 119.2(3) . . ?
C4C C2C C1C 116.6(3) . . ?
C4C C2C C3C 57.34(12) . . ?
C11C C2C C1C 117.5(2) . . ?
C11C C2C C3C 116.6(3) . . ?
C11C C2C C4C 115.7(2) . . ?
H3C C3C C2C 111.8(2) . . ?
C4C C3C C2C 61.67(13) . . ?
C4C C3C H3C 111.8(3) . . ?
C5C C3C C2C 126.3(3) . . ?
C5C C3C H3C 111.8(2) . . ?
C5C C3C C4C 124.8(3) . . ?
C3C C4C C2C 60.99(12) . . ?
H4Ca C4C C2C 117.7(3) . . ?
H4Ca C4C C3C 117.7(2) . . ?
H4Cb C4C C2C 117.7(2) . . ?
H4Cb C4C C3C 117.7(3) . . ?
H4Cb C4C H4Ca 114.8 . . ?
C6C C5C C3C 120.0(3) . . ?
C10C C5C C3C 126.1(3) . . ?
C10C C5C C6C 113.9(2) . . ?
H6C C6C C5C 118.8(2) . . ?
C7C C6C C5C 122.3(3) . . ?
C7C C6C H6C 118.8(2) . . ?
H7C C7C C6C 119.7(2) . . ?
C8C C7C C6C 120.7(3) . . ?
C8C C7C H7C 119.7(2) . . ?
H8C C8C C7C 120.1(2) . . ?
C9C C8C C7C 119.8(3) . . ?
C9C C8C H8C 120.1(2) . . ?
H9C C9C C8C 120.1(2) . . ?
C10C C9C C8C 119.8(3) . . ?
C10C C9C H9C 120.1(2) . . ?
C9C C10C C5C 123.4(3) . . ?
H10C C10C C5C 118.3(2) . . ?
H10C C10C C9C 118.3(2) . . ?
C12C C11C C2C 119.2(3) . . ?
C16C C11C C2C 119.8(3) . . ?
C16C C11C C12C 120.9(2) . . ?
H12C C12C C11C 120.3(2) . . ?
C13C C12C C11C 119.3(3) . . ?
C13C C12C H12C 120.3(2) . . ?
H13C C13C C12C 120.9(2) . . ?
C14C C13C C12C 118.2(3) . . ?
C14C C13C H13C 120.9(2) . . ?
H14C C14C C13C 118.1(2) . . ?
C15C C14C C13C 123.9(3) . . ?
C15C C14C H14C 118.1(2) . . ?
H15C C15C C14C 121.2(2) . . ?
C16C C15C C14C 117.5(3) . . ?
C16C C15C H15C 121.2(2) . . ?
C15C C16C C11C 120.1(3) . . ?
H16C C16C C11C 120.0(2) . . ?
H16C C16C C15C 120.0(2) . . ?
C1D O1D Rh1 116.8(4) . . ?
C1D O2D Rh2 121.0(4) . . ?
O2D C1D O1D 124.5(3) . . ?
C2D C1D O1D 115.9(3) . . ?
C2D C1D O2D 119.3(3) . . ?
C3D C2D C1D 119.1(3) . . ?
C4D C2D C1D 116.4(3) . . ?
C4D C2D C3D 57.35(12) . . ?
C11D C2D C1D 117.5(2) . . ?
C11D C2D C3D 116.9(3) . . ?
C11D C2D C4D 115.7(3) . . ?
H3D C3D C2D 112.0(2) . . ?
C4D C3D C2D 61.72(13) . . ?
C4D C3D H3D 112.0(3) . . ?
C5D C3D C2D 126.0(3) . . ?
C5D C3D H3D 112.0(2) . . ?
C5D C3D C4D 124.3(3) . . ?
C3D C4D C2D 60.93(12) . . ?
H4Da C4D C2D 117.7(3) . . ?
H4Da C4D C3D 117.7(3) . . ?
H4Db C4D C2D 117.7(2) . . ?
H4Db C4D C3D 117.7(3) . . ?
H4Db C4D H4Da 114.8 . . ?
C6D C5D C3D 120.0(3) . . ?
C10D C5D C3D 125.8(3) . . ?
C10D C5D C6D 114.1(2) . . ?
H6D C6D C5D 118.8(2) . . ?
C7D C6D C5D 122.3(3) . . ?
C7D C6D H6D 118.8(2) . . ?
H7D C7D C6D 119.7(2) . . ?
C8D C7D C6D 120.6(3) . . ?
C8D C7D H7D 119.7(3) . . ?
H8D C8D C7D 120.1(3) . . ?
C9D C8D C7D 119.9(3) . . ?
C9D C8D H8D 120.1(2) . . ?
H9D C9D C8D 120.1(2) . . ?
C10D C9D C8D 119.9(3) . . ?
C10D C9D H9D 120.1(2) . . ?
C9D C10D C5D 123.2(3) . . ?
H10D C10D C5D 118.4(2) . . ?
H10D C10D C9D 118.4(2) . . ?
C12D C11D C2D 119.6(3) . . ?
C16D C11D C2D 119.5(3) . . ?
C16D C11D C12D 120.9(2) . . ?
H12D C12D C11D 120.3(2) . . ?
C13D C12D C11D 119.4(3) . . ?
C13D C12D H12D 120.3(2) . . ?
H13D C13D C12D 120.9(2) . . ?
C14D C13D C12D 118.1(3) . . ?
C14D C13D H13D 120.9(2) . . ?
H14D C14D C13D 118.1(2) . . ?
C15D C14D C13D 123.9(3) . . ?
C15D C14D H14D 118.1(2) . . ?
H15D C15D C14D 121.2(2) . . ?
C16D C15D C14D 117.5(3) . . ?
C16D C15D H15D 121.2(2) . . ?
C15D C16D C11D 120.2(3) . . ?
H16D C16D C11D 119.9(2) . . ?
H16D C16D C15D 119.9(2) . . ?
C67 N1 Rh2 173.1(13) . . ?
C69 N2 Rh1 172.5(13) . . ?
C68 C67 N1 174.5(17) . . ?
H68a C68 C67 109.5(9) . . ?
H68b C68 C67 109(8) . . ?
H68b C68 H68a 110(8) . . ?
H68c C68 C67 110(9) . . ?
H68c C68 H68a 110(8) . . ?
H68c C68 H68b 109(13) . . ?
C70 C69 N2 173.0(18) . . ?
H70a C70 C69 109.4(12) . . ?
H70b C70 C69 110(10) . . ?
H70b C70 H70a 109(10) . . ?
H70c C70 C69 109(9) . . ?
H70c C70 H70a 109(10) . . ?
H70c C70 H70b 110(14) . . ?

loop_
_geom_bond_atom_site_label_1
_geom_bond_atom_site_label_2
_geom_bond_distance
_geom_bond_site_symmetry_2
_geom_bond_publ_flag
Rh1 Rh2 2.368(3) . ?
Rh1 O2 2.042(7) . ?
Rh1 O1B 1.991(7) . ?
Rh1 O2C 2.017(7) . ?
Rh1 O1D 2.046(8) . ?
Rh1 N2 2.189(13) . ?
Rh2 O1 1.999(7) . ?
Rh2 O2B 2.078(6) . ?
Rh2 O1C 2.036(7) . ?
Rh2 O2D 2.024(7) . ?
Rh2 N1 2.233(12) . ?
O1 C1 1.296(3) . ?
O2 C1 1.240(3) . ?
C1 C2 1.456(3) . ?
C2 C3 1.533(2) . ?
C2 C4 1.536(2) . ?
C2 C11 1.532(2) . ?
C3 H3 1.1000 . ?
C3 C4 1.469(2) . ?
C3 C5 1.453(3) . ?
C4 H4a 1.1000 . ?
C4 H4b 1.1000 . ?
C5 C6 1.417(3) . ?
C5 C10 1.377(3) . ?
C6 H6 1.0100 . ?
C6 C7 1.382(3) . ?
C7 H7 1.0100 . ?
C7 C8 1.354(3) . ?
C8 H8 1.0100 . ?
C8 C9 1.343(3) . ?
C9 H9 1.0100 . ?
C9 C10 1.406(3) . ?
C10 H10 1.0100 . ?
C11 C12 1.372(3) . ?
C11 C16 1.386(3) . ?
C12 H12 1.0100 . ?
C12 C13 1.416(3) . ?
C13 H13 1.0100 . ?
C13 C14 1.365(3) . ?
C14 H14 1.0100 . ?
C14 C15 1.361(3) . ?
C15 H15 1.0100 . ?
C15 C16 1.407(3) . ?
C16 H16 1.0100 . ?
O1B C1B 1.2964(18) . ?
O2B C1B 1.2409(18) . ?
C1B C2B 1.4545(15) . ?
C2B C3B 1.5303(14) . ?
C2B C4B 1.5374(14) . ?
C2B C11B 1.5346(14) . ?
C3B H3B 1.1000 . ?
C3B C4B 1.4697(14) . ?
C3B C5B 1.4516(15) . ?
C4B H4Ba 1.1000 . ?
C4B H4Bb 1.1000 . ?
C5B C6B 1.4174(17) . ?
C5B C10B 1.3774(17) . ?
C6B H6B 1.0100 . ?
C6B C7B 1.3822(17) . ?
C7B H7B 1.0100 . ?
C7B C8B 1.3539(18) . ?
C8B H8B 1.0100 . ?
C8B C9B 1.3433(18) . ?
C9B H9B 1.0100 . ?
C9B C10B 1.4055(17) . ?
C10B H10B 1.0100 . ?
C11B C12B 1.3719(17) . ?
C11B C16B 1.3865(17) . ?
C12B H12B 1.0100 . ?
C12B C13B 1.4164(18) . ?
C13B H13B 1.0100 . ?
C13B C14B 1.3668(18) . ?
C14B H14B 1.0100 . ?
C14B C15B 1.3618(18) . ?
C15B H15B 1.0100 . ?
C15B C16B 1.4072(17) . ?
C16B H16B 1.0100 . ?
O1C C1C 1.295(3) . ?
O2C C1C 1.241(3) . ?
C1C C2C 1.455(3) . ?
C2C C3C 1.529(2) . ?
C2C C4C 1.539(2) . ?
C2C C11C 1.534(2) . ?
C3C H3C 1.1000 . ?
C3C C4C 1.472(2) . ?
C3C C5C 1.453(3) . ?
C4C H4Ca 1.1000 . ?
C4C H4Cb 1.1000 . ?
C5C C6C 1.417(3) . ?
C5C C10C 1.377(3) . ?
C6C H6C 1.0100 . ?
C6C C7C 1.383(3) . ?
C7C H7C 1.0100 . ?
C7C C8C 1.354(3) . ?
C8C H8C 1.0100 . ?
C8C C9C 1.343(3) . ?
C9C H9C 1.0100 . ?
C9C C10C 1.406(3) . ?
C10C H10C 1.0100 . ?
C11C C12C 1.371(3) . ?
C11C C16C 1.386(3) . ?
C12C H12C 1.0100 . ?
C12C C13C 1.417(3) . ?
C13C H13C 1.0100 . ?
C13C C14C 1.366(3) . ?
C14C H14C 1.0100 . ?
C14C C15C 1.362(3) . ?
C15C H15C 1.0100 . ?
C15C C16C 1.407(3) . ?
C16C H16C 1.0100 . ?
O1D C1D 1.295(3) . ?
O2D C1D 1.241(3) . ?
C1D C2D 1.456(3) . ?
C2D C3D 1.528(2) . ?
C2D C4D 1.540(2) . ?
C2D C11D 1.533(2) . ?
C3D H3D 1.1000 . ?
C3D C4D 1.472(2) . ?
C3D C5D 1.456(3) . ?
C4D H4Da 1.1000 . ?
C4D H4Db 1.1000 . ?
C5D C6D 1.414(3) . ?
C5D C10D 1.378(3) . ?
C6D H6D 1.0100 . ?
C6D C7D 1.384(3) . ?
C7D H7D 1.0100 . ?
C7D C8D 1.354(3) . ?
C8D H8D 1.0100 . ?
C8D C9D 1.344(3) . ?
C9D H9D 1.0100 . ?
C9D C10D 1.406(3) . ?
C10D H10D 1.0100 . ?
C11D C12D 1.370(3) . ?
C11D C16D 1.387(3) . ?
C12D H12D 1.0100 . ?
C12D C13D 1.417(3) . ?
C13D H13D 1.0100 . ?
C13D C14D 1.367(3) . ?
C14D H14D 1.0100 . ?
C14D C15D 1.362(3) . ?
C15D H15D 1.0100 . ?
C15D C16D 1.407(3) . ?
C16D H16D 1.0100 . ?
N1 C67 1.195(19) . ?
N2 C69 1.26(2) . ?
C67 C68 1.43(2) . ?
C68 H68a 1.1700 . ?
C68 H68b 0.96(15) . ?
C68 H68c 0.96(16) . ?
C69 C70 1.35(2) . ?
C70 H70a 1.1700 . ?
C70 H70b 0.96(15) . ?
C70 H70c 0.96(18) . ?

loop_
_geom_torsion_atom_site_label_1
_geom_torsion_atom_site_label_2
_geom_torsion_atom_site_label_3
_geom_torsion_atom_site_label_4
_geom_torsion
_geom_torsion_site_symmetry_1
_geom_torsion_site_symmetry_2
_geom_torsion_site_symmetry_3
_geom_torsion_site_symmetry_4
_geom_torsion_publ_flag
Rh1 O2 C1 O1 -4.4(10) . . . . ?
Rh1 O2 C1 C2 179.7(6) . . . . ?
Rh1 O1B C1B O2B -3.6(9) . . . . ?
Rh1 O1B C1B C2B 172.9(5) . . . . ?
Rh1 O2C C1C O1C -1.9(10) . . . . ?
Rh1 O2C C1C C2C -176.0(6) . . . . ?
Rh1 O1D C1D O2D -13.8(8) . . . . ?
Rh1 O1D C1D C2D 171.6(5) . . . . ?
Rh2 O1 C1 O2 -4.5(10) . . . . ?
Rh2 O1 C1 C2 171.6(6) . . . . ?
Rh2 O2B C1B O1B -6.8(10) . . . . ?
Rh2 O2B C1B C2B 176.8(5) . . . . ?
Rh2 O1C C1C O2C -4.9(9) . . . . ?
Rh2 O1C C1C C2C 169.4(5) . . . . ?
Rh2 O2D C1D O1D 5.9(9) . . . . ?
Rh2 O2D C1D C2D -179.6(5) . . . . ?
O1 C1 C2 C3 140.0(7) . . . . ?
O1 C1 C2 C4 -154.6(7) . . . . ?
O1 C1 C2 C11 -9.0(10) . . . . ?
O2 C1 C2 C3 -43.7(12) . . . . ?
O2 C1 C2 C4 21.7(11) . . . . ?
O2 C1 C2 C11 167.3(8) . . . . ?
C1 C2 C3 C4 104.5(7) . . . . ?
C1 C2 C3 C5 -11.0(5) . . . . ?
C1 C2 C4 C3 -108.7(7) . . . . ?
C1 C2 C11 C12 98.2(8) . . . . ?
C1 C2 C11 C16 -80.4(7) . . . . ?
C2 C3 C5 C6 -94.6(6) . . . . ?
C2 C3 C5 C10 84.8(6) . . . . ?
C2 C4 C3 C5 114.9(5) . . . . ?
C2 C11 C12 C13 -176.2(10) . . . . ?
C2 C11 C16 C15 177.4(4) . . . . ?
C3 C5 C6 C7 179.5(4) . . . . ?
C3 C5 C10 C9 -179.4(4) . . . . ?
C5 C6 C7 C8 -0.0(9) . . . . ?
C5 C10 C9 C8 0.0(10) . . . . ?
C6 C7 C8 C9 0.0(10) . . . . ?
C7 C8 C9 C10 -0.0(8) . . . . ?
C11 C12 C13 C14 -2.4(14) . . . . ?
C11 C16 C15 C14 -0.0(10) . . . . ?
C12 C13 C14 C15 1.2(17) . . . . ?
C13 C14 C15 C16 0.0(8) . . . . ?
O1B C1B C2B C3B 133.8(7) . . . . ?
O1B C1B C2B C4B -160.6(6) . . . . ?
O1B C1B C2B C11B -15.8(9) . . . . ?
O2B C1B C2B C3B -49.5(11) . . . . ?
O2B C1B C2B C4B 16.1(11) . . . . ?
O2B C1B C2B C11B 160.9(8) . . . . ?
C1B C2B C3B C4B 104.6(5) . . . . ?
C1B C2B C3B C5B -10.5(4) . . . . ?
C1B C2B C4B C3B -109.1(5) . . . . ?
C1B C2B C11B C12B 89.9(10) . . . . ?
C1B C2B C11B C16B -82.8(9) . . . . ?
C2B C3B C5B C6B -110.0(6) . . . . ?
C2B C3B C5B C10B 72.4(7) . . . . ?
C2B C4B C3B C5B 115.9(5) . . . . ?
C2B C11B C12B C13B -172.2(14) . . . . ?
C2B C11B C16B C15B 173.3(16) . . . . ?
C3B C5B C6B C7B -177.9(4) . . . . ?
C3B C5B C10B C9B 177.7(4) . . . . ?
C5B C6B C7B C8B -0.0(11) . . . . ?
C5B C10B C9B C8B 0.0(11) . . . . ?
C6B C7B C8B C9B 0.0(11) . . . . ?
C7B C8B C9B C10B -0.0(8) . . . . ?
C11B C12B C13B C14B -3(2) . . . . ?
C11B C16B C15B C14B 1(2) . . . . ?
C12B C13B C14B C15B 5(3) . . . . ?
C13B C14B C15B C16B -4(3) . . . . ?
O1C C1C C2C C3C 127.7(8) . . . . ?
O1C C1C C2C C4C -166.5(7) . . . . ?
O1C C1C C2C C11C -22.6(10) . . . . ?
O2C C1C C2C C3C -57.6(11) . . . . ?
O2C C1C C2C C4C 8.1(11) . . . . ?
O2C C1C C2C C11C 152.0(8) . . . . ?
C1C C2C C3C C4C 104.6(6) . . . . ?
C1C C2C C3C C5C -9.6(5) . . . . ?
C1C C2C C4C C3C -109.1(7) . . . . ?
C1C C2C C11C C12C 82.5(9) . . . . ?
C1C C2C C11C C16C -100.3(9) . . . . ?
C2C C3C C5C C6C -123.6(6) . . . . ?
C2C C3C C5C C10C 56.4(7) . . . . ?
C2C C4C C3C C5C 116.3(3) . . . . ?
C2C C11C C12C C13C 177.6(11) . . . . ?
C2C C11C C16C C15C 179.4(13) . . . . ?
C3C C5C C6C C7C 180.0(4) . . . . ?
C3C C5C C10C C9C 180.0(4) . . . . ?
C5C C6C C7C C8C -0.0(9) . . . . ?
C5C C10C C9C C8C 0.1(9) . . . . ?
C6C C7C C8C C9C 0.0(9) . . . . ?
C7C C8C C9C C10C -0.1(4) . . . . ?
C11C C12C C13C C14C 0.8(17) . . . . ?
C11C C16C C15C C14C 5.0(18) . . . . ?
C12C C13C C14C C15C 1.0(19) . . . . ?
C13C C14C C15C C16C -4(2) . . . . ?
O1D C1D C2D C3D 120.2(7) . . . . ?
O1D C1D C2D C4D -174.2(6) . . . . ?
O1D C1D C2D C11D -30.6(9) . . . . ?
O2D C1D C2D C3D -54.7(10) . . . . ?
O2D C1D C2D C4D 10.9(11) . . . . ?
O2D C1D C2D C11D 154.5(7) . . . . ?
C1D C2D C3D C4D 104.4(6) . . . . ?
C1D C2D C3D C5D -9.3(5) . . . . ?
C1D C2D C4D C3D -109.1(7) . . . . ?
C1D C2D C11D C12D 86.0(9) . . . . ?
C1D C2D C11D C16D -93.3(9) . . . . ?
C2D C3D C5D C6D -113.3(6) . . . . ?
C2D C3D C5D C10D 66.7(7) . . . . ?
C2D C4D C3D C5D 116.1(3) . . . . ?
C2D C11D C12D C13D 178.4(10) . . . . ?
C2D C11D C16D C15D -179.9(10) . . . . ?
C3D C5D C6D C7D -180.0(4) . . . . ?
C3D C5D C10D C9D -180.0(4) . . . . ?
C5D C6D C7D C8D 0.0(9) . . . . ?
C5D C10D C9D C8D -0.0(9) . . . . ?
C6D C7D C8D C9D -0.0(9) . . . . ?
C7D C8D C9D C10D 0.0(4) . . . . ?
C11D C12D C13D C14D 1.8(16) . . . . ?
C11D C16D C15D C14D 1.2(17) . . . . ?
C12D C13D C14D C15D 0.3(16) . . . . ?
C13D C14D C15D C16D -1.8(19) . . . . ?

loop_
_restr_equal_distance_atom_site_label_1
_restr_equal_distance_atom_site_label_2
_restr_equal_distance_site_symmetry_2
_restr_equal_distance_class_id
O1 O2 1 40
O1 C1 1 18
O1 C2 1 28
O2 C1 1 17
O2 C2 1 36
C1 C2 1 6
C1 C3 1 45
C1 C4 1 23
C1 C11 1 25
C2 C3 1 11
C2 C3 1 24
C2 C4 1 19
C2 C4 1 30
C2 C5 1 38
C2 C11 1 14
C2 C12 1 29
C2 C16 1 21
C3 C4 1 43
C3 C4 1 3
C3 C5 1 9
C3 C6 1 42
C3 C10 1 47
C3 C11 1 34
C4 C5 1 39
C4 C11 1 46
C5 C6 1 7
C5 C7 1 26
C5 C9 1 35
C5 C10 1 13
C6 C7 1 20
C6 C8 1 27
C6 C10 1 31
C7 C8 1 5
C7 C9 1 32
C8 C9 1 10
C8 C10 1 48
C9 C10 1 1
C11 C12 1 2
C11 C13 1 44
C11 C15 1 41
C11 C16 1 15
C12 C13 1 16
C12 C14 1 49
C12 C16 1 22
C13 C14 1 12
C13 C15 1 37
C14 C15 1 4
C14 C16 1 33
C15 C16 1 8
O1B O2B 1 87
O1B O2B 1 128
O1B O2B 1 40
O1B C1B 1 18
O1B C1B 1 118
O1B C1B 1 68
O1B C2B 1 139
O1B C2B 1 28
O1B C2B 1 76
O2B C1B 1 17
O2B C1B 1 99
O2B C1B 1 50
O2B C2B 1 71
O2B C2B 1 36
O2B C2B 1 133
C1B C2B 1 6
C1B C2B 1 100
C1B C2B 1 63
C1B C3B 1 45
C1B C3B 1 135
C1B C3B 1 97
C1B C4B 1 23
C1B C4B 1 82
C1B C4B 1 145
C1B C11B 1 146
C1B C11B 1 25
C1B C11B 1 83
C2B C3B 1 125
C2B C3B 1 24
C2B C3B 1 11
C2B C3B 1 67
C2B C3B 1 109
C2B C3B 1 96
C2B C4B 1 79
C2B C4B 1 113
C2B C4B 1 30
C2B C4B 1 140
C2B C4B 1 64
C2B C4B 1 19
C2B C5B 1 136
C2B C5B 1 85
C2B C5B 1 38
C2B C11B 1 14
C2B C11B 1 57
C2B C11B 1 101
C2B C12B 1 74
C2B C12B 1 29
C2B C12B 1 122
C2B C16B 1 94
C2B C16B 1 21
C2B C16B 1 130
C3B C4B 1 3
C3B C4B 1 114
C3B C4B 1 43
C3B C4B 1 54
C3B C4B 1 90
C3B C4B 1 129
C3B C5B 1 53
C3B C5B 1 9
C3B C5B 1 106
C3B C6B 1 81
C3B C6B 1 124
C3B C6B 1 42
C3B C10B 1 47
C3B C10B 1 141
C3B C10B 1 73
C3B C11B 1 126
C3B C11B 1 86
C3B C11B 1 34
C4B C5B 1 142
C4B C5B 1 39
C4B C5B 1 70
C4B C11B 1 92
C4B C11B 1 138
C4B C11B 1 46
C5B C6B 1 7
C5B C6B 1 60
C5B C6B 1 107
C5B C7B 1 137
C5B C7B 1 98
C5B C7B 1 26
C5B C9B 1 35
C5B C9B 1 134
C5B C9B 1 84
C5B C10B 1 13
C5B C10B 1 111
C5B C10B 1 65
C6B C7B 1 58
C6B C7B 1 108
C6B C7B 1 20
C6B C8B 1 93
C6B C8B 1 143
C6B C8B 1 27
C6B C10B 1 132
C6B C10B 1 78
C6B C10B 1 31
C7B C8B 1 69
C7B C8B 1 5
C7B C8B 1 102
C7B C9B 1 147
C7B C9B 1 32
C7B C9B 1 75
C8B C9B 1 10
C8B C9B 1 103
C8B C9B 1 62
C8B C10B 1 77
C8B C10B 1 123
C8B C10B 1 48
C9B C10B 1 1
C9B C10B 1 59
C9B C10B 1 110
C11B C12B 1 55
C11B C12B 1 115
C11B C12B 1 2
C11B C13B 1 44
C11B C13B 1 89
C11B C13B 1 127
C11B C15B 1 41
C11B C15B 1 120
C11B C15B 1 80
C11B C16B 1 51
C11B C16B 1 112
C11B C16B 1 15
C12B C13B 1 56
C12B C13B 1 117
C12B C13B 1 16
C12B C14B 1 88
C12B C14B 1 144
C12B C14B 1 49
C12B C16B 1 22
C12B C16B 1 131
C12B C16B 1 91
C13B C14B 1 12
C13B C14B 1 66
C13B C14B 1 116
C13B C15B 1 121
C13B C15B 1 37
C13B C15B 1 95
C14B C15B 1 52
C14B C15B 1 104
C14B C15B 1 4
C14B C16B 1 119
C14B C16B 1 72
C14B C16B 1 33
C15B C16B 1 8
C15B C16B 1 61
C15B C16B 1 105
O1C O2C 1 87
O1C C1C 1 68
O1C C2C 1 76
O2C C1C 1 50
O2C C2C 1 71
C1C C2C 1 63
C1C C3C 1 97
C1C C4C 1 82
C1C C11C 1 83
C2C C3C 1 67
C2C C3C 1 96
C2C C4C 1 64
C2C C4C 1 79
C2C C5C 1 85
C2C C11C 1 57
C2C C12C 1 74
C2C C16C 1 94
C3C C4C 1 54
C3C C4C 1 90
C3C C5C 1 53
C3C C6C 1 81
C3C C10C 1 73
C3C C11C 1 86
C4C C5C 1 70
C4C C11C 1 92
C5C C6C 1 60
C5C C7C 1 98
C5C C9C 1 84
C5C C10C 1 65
C6C C7C 1 58
C6C C8C 1 93
C6C C10C 1 78
C7C C8C 1 69
C7C C9C 1 75
C8C C9C 1 62
C8C C10C 1 77
C9C C10C 1 59
C11C C12C 1 55
C11C C13C 1 89
C11C C15C 1 80
C11C C16C 1 51
C12C C13C 1 56
C12C C14C 1 88
C12C C16C 1 91
C13C C14C 1 66
C13C C15C 1 95
C14C C15C 1 52
C14C C16C 1 72
C15C C16C 1 61
O1D O2D 1 128
O1D C1D 1 118
O1D C2D 1 139
O2D C1D 1 99
O2D C2D 1 133
C1D C2D 1 100
C1D C3D 1 135
C1D C4D 1 145
C1D C11D 1 146
C2D C3D 1 109
C2D C3D 1 125
C2D C4D 1 113
C2D C4D 1 140
C2D C5D 1 136
C2D C11D 1 101
C2D C12D 1 122
C2D C16D 1 130
C3D C4D 1 129
C3D C4D 1 114
C3D C5D 1 106
C3D C6D 1 124
C3D C10D 1 141
C3D C11D 1 126
C4D C5D 1 142
C4D C11D 1 138
C5D C6D 1 107
C5D C7D 1 137
C5D C9D 1 134
C5D C10D 1 111
C6D C7D 1 108
C6D C8D 1 143
C6D C10D 1 132
C7D C8D 1 102
C7D C9D 1 147
C8D C9D 1 103
C8D C10D 1 123
C9D C10D 1 110
C11D C12D 1 115
C11D C13D 1 127
C11D C15D 1 120
C11D C16D 1 112
C12D C13D 1 117
C12D C14D 1 144
C12D C16D 1 131
C13D C14D 1 116
C13D C15D 1 121
C14D C15D 1 104
C14D C16D 1 119
C15D C16D 1 105

loop_
_restr_equal_distance_class_class_id
_restr_equal_distance_class_target_weight_param
_restr_equal_distance_class_average
_restr_equal_distance_class_esd
_restr_equal_distance_class_diff_max
1 0.0020 1.4056 0.0001 0.0001
2 0.0020 1.3719 0.0000 0.0000
3 0.0020 1.4692 0.0005 0.0005
4 0.0020 1.3614 0.0004 0.0004
5 0.0020 1.3538 0.0001 0.0001
6 0.0020 1.4550 0.0006 0.0006
7 0.0020 1.4173 0.0001 0.0001
8 0.0020 1.4072 0.0000 0.0000
9 0.0020 1.4520 0.0005 0.0005
10 0.0020 1.3429 0.0004 0.0004
11 0.0020 1.5317 0.0013 0.0013
12 0.0020 1.3661 0.0007 0.0007
13 0.0020 1.3770 0.0004 0.0004
14 0.0020 1.5331 0.0015 0.0015
15 0.0020 1.3863 0.0001 0.0001
16 0.0020 1.4163 0.0001 0.0001
17 0.0020 1.2406 0.0003 0.0003
18 0.0020 1.2962 0.0002 0.0002
19 0.0020 1.5368 0.0006 0.0006
20 0.0020 1.3823 0.0001 0.0001
21 0.0020 2.5268 0.0001 0.0001
22 0.0020 2.3988 0.0001 0.0001
23 0.0020 2.5462 0.0013 0.0013
24 0.0020 1.5317 0.0013 0.0013
25 0.0020 2.5554 0.0001 0.0001
26 0.0020 2.4525 0.0003 0.0003
27 0.0020 2.3772 0.0003 0.0003
28 0.0020 2.3330 0.0005 0.0005
29 0.0020 2.5062 0.0000 0.0000
30 0.0020 1.5368 0.0006 0.0006
31 0.0020 2.3433 0.0002 0.0002
32 0.0020 2.3344 0.0002 0.0002
33 0.0020 2.3682 0.0000 0.0000
34 0.0020 2.6018 0.0006 0.0006
35 0.0020 2.4494 0.0004 0.0004
36 0.0020 2.3315 0.0005 0.0005
37 0.0020 2.4067 0.0005 0.0005
38 0.0020 2.6554 0.0024 0.0024
39 0.0020 2.5991 0.0015 0.0015
40 0.0020 2.2453 0.0001 0.0001
41 0.0020 2.4207 0.0004 0.0004
42 0.0020 2.4837 0.0004 0.0004
43 0.0020 1.4692 0.0005 0.0005
44 0.0020 2.4067 0.0002 0.0002
45 0.0020 2.5749 0.0006 0.0006
46 0.0020 2.6084 0.0016 0.0016
47 0.0020 2.5222 0.0002 0.0002
48 0.0020 2.3785 0.0005 0.0005
49 0.0020 2.3869 0.0004 0.0004
50 0.0020 1.2412 0.0003 0.0003
51 0.0020 1.3863 0.0002 0.0002
52 0.0020 1.3617 0.0001 0.0001
53 0.0020 1.4522 0.0007 0.0007
54 0.0020 1.4709 0.0012 0.0012
55 0.0020 1.3712 0.0007 0.0007
56 0.0020 1.4166 0.0002 0.0002
57 0.0020 1.5342 0.0004 0.0004
58 0.0020 1.3826 0.0003 0.0003
59 0.0020 1.4056 0.0001 0.0001
60 0.0020 1.4170 0.0004 0.0004
61 0.0020 1.4072 0.0000 0.0000
62 0.0020 1.3434 0.0000 0.0000
63 0.0020 1.4549 0.0004 0.0004
64 0.0020 1.5383 0.0009 0.0009
65 0.0020 1.3774 0.0001 0.0001
66 0.0020 1.3664 0.0004 0.0004
67 0.0020 1.5297 0.0006 0.0006
68 0.0020 1.2957 0.0007 0.0007
69 0.0020 1.3538 0.0001 0.0001
70 0.0020 2.5950 0.0025 0.0025
71 0.0020 2.3309 0.0010 0.0010
72 0.0020 2.3680 0.0002 0.0002
73 0.0020 2.5228 0.0004 0.0004
74 0.0020 2.5065 0.0002 0.0002
75 0.0020 2.3340 0.0001 0.0001
76 0.0020 2.3328 0.0003 0.0003
77 0.0020 2.3788 0.0002 0.0002
78 0.0020 2.3426 0.0005 0.0005
79 0.0020 1.5383 0.0009 0.0009
80 0.0020 2.4204 0.0007 0.0007
81 0.0020 2.4842 0.0008 0.0008
82 0.0020 2.5480 0.0006 0.0006
83 0.0020 2.5556 0.0003 0.0003
84 0.0020 2.4502 0.0004 0.0004
85 0.0020 2.6590 0.0013 0.0013
86 0.0020 2.6038 0.0015 0.0015
87 0.0020 2.2451 0.0002 0.0002
88 0.0020 2.3873 0.0001 0.0001
89 0.0020 2.4064 0.0005 0.0005
90 0.0020 1.4709 0.0012 0.0012
91 0.0020 2.3985 0.0005 0.0005
92 0.0020 2.6045 0.0024 0.0024
93 0.0020 2.3779 0.0003 0.0003
94 0.0020 2.5273 0.0003 0.0003
95 0.0020 2.4070 0.0002 0.0002
96 0.0020 1.5297 0.0006 0.0006
97 0.0020 2.5750 0.0005 0.0005
98 0.0020 2.4527 0.0002 0.0002
99 0.0020 1.2410 0.0001 0.0001
100 0.0020 1.4551 0.0006 0.0006
101 0.0020 1.5340 0.0006 0.0006
102 0.0020 1.3539 0.0000 0.0000
103 0.0020 1.3435 0.0001 0.0001
104 0.0020 1.3621 0.0003 0.0003
105 0.0020 1.4072 0.0000 0.0000
106 0.0020 1.4536 0.0020 0.0020
107 0.0020 1.4157 0.0018 0.0018
108 0.0020 1.3831 0.0009 0.0009
109 0.0020 1.5293 0.0010 0.0010
110 0.0020 1.4060 0.0004 0.0004
111 0.0020 1.3778 0.0004 0.0004
112 0.0020 1.3869 0.0005 0.0005
113 0.0020 1.5387 0.0013 0.0013
114 0.0020 1.4710 0.0013 0.0013
115 0.0020 1.3711 0.0008 0.0008
116 0.0020 1.3671 0.0003 0.0003
117 0.0020 1.4168 0.0004 0.0004
118 0.0020 1.2957 0.0007 0.0007
119 0.0020 2.3683 0.0001 0.0001
120 0.0020 2.4216 0.0005 0.0005
121 0.0020 2.4080 0.0008 0.0008
122 0.0020 2.5086 0.0023 0.0023
123 0.0020 2.3796 0.0006 0.0006
124 0.0020 2.4845 0.0012 0.0012
125 0.0020 1.5293 0.0010 0.0010
126 0.0020 2.6056 0.0033 0.0033
127 0.0020 2.4066 0.0003 0.0003
128 0.0020 2.2451 0.0002 0.0002
129 0.0020 1.4710 0.0013 0.0013
130 0.0020 2.5258 0.0011 0.0011
131 0.0020 2.3987 0.0002 0.0002
132 0.0020 2.3432 0.0001 0.0001
133 0.0020 2.3308 0.0011 0.0011
134 0.0020 2.4495 0.0002 0.0002
135 0.0020 2.5741 0.0014 0.0014
136 0.0020 2.6581 0.0004 0.0004
137 0.0020 2.4520 0.0008 0.0008
138 0.0020 2.6045 0.0024 0.0024
139 0.0020 2.3330 0.0005 0.0005
140 0.0020 1.5387 0.0013 0.0013
141 0.0020 2.5229 0.0005 0.0005
142 0.0020 2.5935 0.0041 0.0041
143 0.0020 2.3780 0.0004 0.0004
144 0.0020 2.3880 0.0008 0.0008
145 0.0020 2.5472 0.0002 0.0002
146 0.0020 2.5555 0.0002 0.0002
147 0.0020 2.3344 0.0003 0.0003

loop_
_restr_U_iso_atom_site_label
_restr_U_iso_weight_param
Rh1 0.0020
Rh2 0.0020
C1 0.0020
O1B 0.0020
C1B 0.0020
O1C 0.0020
O2C 0.0020
C1C 0.0020
C6C 0.0020
O1D 0.0020
O2D 0.0020
C1D 0.0020
C2D 0.0020
C12D 0.0020
C13D 0.0020
N1 0.0020
N2 0.0020
C67 0.0020
C68 0.0020
C69 0.0020
C70 0.0020

loop_
_exptl_oxdiff_crystal_face_indexfrac_h
_exptl_oxdiff_crystal_face_indexfrac_k
_exptl_oxdiff_crystal_face_indexfrac_l
_exptl_oxdiff_crystal_face_x
_exptl_oxdiff_crystal_face_y
_exptl_oxdiff_crystal_face_z
-0.0015 -1.0014 -0.9959 -0.0517 0.1026 0.0325
4.9917 1.0694 1.0623 0.7300 0.1154 0.2836
-0.0105 -2.9649 4.9916 0.1839 0.0949 -0.4426
0.0105 2.9649 -4.9916 -0.1839 -0.0949 0.4426
4.9946 1.0497 -2.9274 0.5606 0.2218 0.5536
-4.9909 -0.0630 0.9310 -0.6360 -0.2446 -0.3836
1.0101 4.9912 -0.9917 0.1398 -0.3096 0.3058
0.0015 1.0014 0.9959 0.0517 -0.1026 -0.0325

loop_
_atom_site_anharm_gc_c_label
_atom_site_anharm_gc_c_111
_atom_site_anharm_gc_c_112
_atom_site_anharm_gc_c_113
_atom_site_anharm_gc_c_122
_atom_site_anharm_gc_c_123
_atom_site_anharm_gc_c_133
_atom_site_anharm_gc_c_222
_atom_site_anharm_gc_c_223
_atom_site_anharm_gc_c_233
_atom_site_anharm_gc_c_333
Rh1 0.0000038(7) -0.0000039(4) 0.00000038(17) -0.00000051(14) -0.00000050(15) 0.00000053(11) 0.0000024(3) -0.00000005(10) -0.00000206(11) 0.00000064(12)
Rh2 -0.0000026(8) -0.0000012(4) -0.00000070(19) -0.00000013(14) 0.00000025(16) -0.00000018(11) 0.0000025(3) -0.00000011(9) -0.00000131(11) 0.00000009(12)

loop_
_atom_site_anharm_gc_d_label
_atom_site_anharm_gc_d_1111
_atom_site_anharm_gc_d_1112
_atom_site_anharm_gc_d_1113
_atom_site_anharm_gc_d_1122
_atom_site_anharm_gc_d_1123
_atom_site_anharm_gc_d_1133
_atom_site_anharm_gc_d_1222
_atom_site_anharm_gc_d_1223
_atom_site_anharm_gc_d_1233
_atom_site_anharm_gc_d_1333
_atom_site_anharm_gc_d_2222
_atom_site_anharm_gc_d_2223
_atom_site_anharm_gc_d_2233
_atom_site_anharm_gc_d_2333
_atom_site_anharm_gc_d_3333
Rh1 0.00000089(9) 0.000000005(17) 0.000000140(15) 0.000000039(10) 0.000000004(6) -0.000000081(7) 0.000000002(8) -0.000000033(4) 0.000000008(3) -0.000000058(5) 0.000000043(10) -0.000000021(6) -0.000000012(3) 0.000000011(3) -0.000000039(6)
Rh2 0.00000115(10) 0.000000021(18) 0.000000059(16) 0.000000097(11) -0.000000009(6) -0.000000073(7) 0.000000010(7) -0.000000033(4) -0.000000024(3) -0.000000040(5) -0.000000011(10) 0.000000013(6) -0.000000002(3) -0.000000007(3) -0.000000045(5)

loop_
_smtbx_masks_void_nr
_smtbx_masks_void_average_x
_smtbx_masks_void_average_y
_smtbx_masks_void_average_z
_smtbx_masks_void_volume
_smtbx_masks_void_count_electrons
_smtbx_masks_void_content
1 -0.289 -0.250 -0.929 1360.8 138.6 ?
2 0.489 0.800 0.033 0.0 0.0 ?
3 0.511 0.300 0.967 0.0 0.0 ?

loop_
_restr_chirality_atom_site_label_1
_restr_chirality_atom_site_label_2
_restr_chirality_atom_site_label_3
_restr_chirality_atom_site_label_4
_restr_chirality_site_symmetry_1
_restr_chirality_site_symmetry_2
_restr_chirality_site_symmetry_3
_restr_chirality_site_symmetry_4
_restr_chirality_volume_target
_restr_chirality_weight_param
_restr_chirality_diff
C7 C5 C9 C6 1 1 1 1 0.0000 0.0020 -0.0000
C8 C10 C7 C5 1 1 1 1 0.0000 0.0020 -0.0000
C10 C7 C5 C9 1 1 1 1 0.0000 0.0020 0.0001
C14 C16 C11 C15 1 1 1 1 0.0000 0.0020 0.0001
C16 C11 C15 C13 1 1 1 1 0.0000 0.0020 0.0001
C7B C5B C9B C6B 1 1 1 1 0.0000 0.0020 -0.0000
C8B C10B C7B C5B 1 1 1 1 0.0000 0.0020 0.0001
C10B C7B C5B C9B 1 1 1 1 0.0000 0.0020 0.0000
C6C C7C C3C C9C 1 1 1 1 0.0000 0.0020 -0.0001
C7C C3C C9C C5C 1 1 1 1 0.0000 0.0020 -0.0001
C8C C6C C7C C3C 1 1 1 1 0.0000 0.0020 -0.0003
C10C C8C C6C C7C 1 1 1 1 0.0000 0.0020 -0.0002
C6D C7D C3D C9D 1 1 1 1 0.0000 0.0020 0.0002
C7D C3D C9D C5D 1 1 1 1 0.0000 0.0020 -0.0001
C8D C6D C7D C3D 1 1 1 1 0.0000 0.0020 0.0002
C10D C8D C6D C7D 1 1 1 1 0.0000 0.0020 -0.0001

loop_
_restr_rigu_atom_site_label_1
_restr_rigu_atom_site_label_2
_restr_rigu_target_weight_param
_restr_rigu_u13_diff
_restr_rigu_u23_diff
_restr_rigu_u33_diff
O1 O2 0.001000 0.000029 0.000947 -0.000615
O1 C1 0.001000 0.000313 0.001119 -0.000962
O1 C2 0.001000 -0.000715 0.001777 0.000033
O2 C1 0.001000 -0.001144 0.000181 -0.000773
O2 C2 0.001000 -0.000532 -0.002903 -0.000633
C1 C2 0.001000 -0.000474 -0.000269 -0.000156
C1 C3 0.001000 0.000633 -0.007838 -0.001040
C1 C4 0.001000 -0.002851 0.003479 -0.002324
C1 C11 0.001000 -0.001338 0.000592 -0.000649
C2 C3 0.001000 0.000324 -0.000013 0.000480
C2 C4 0.001000 -0.000027 0.000218 0.000011
C2 C5 0.001000 0.002226 -0.003236 0.000913
C2 C11 0.001000 0.000055 -0.000441 -0.000150
C2 C12 0.001000 0.002845 -0.001232 -0.002343
C2 C16 0.001000 -0.000728 0.002016 -0.001771
C3 C4 0.001000 -0.000389 0.000266 -0.000122
C3 C5 0.001000 -0.000095 0.000061 0.000077
C3 C6 0.001000 0.001036 0.001795 -0.001977
C3 C10 0.001000 -0.002141 -0.001781 -0.001151
C3 C11 0.001000 -0.000912 0.003506 0.001153
C4 C5 0.001000 -0.002216 -0.000959 -0.001893
C4 C11 0.001000 0.001162 -0.001258 -0.002230
C5 C6 0.001000 -0.000629 0.000035 0.000406
C5 C7 0.001000 -0.000800 -0.000310 -0.001291
C5 C9 0.001000 -0.000093 -0.001773 -0.001287
C5 C10 0.001000 0.000304 -0.000095 0.000125
C6 C7 0.001000 -0.000016 0.000165 0.000059
C6 C8 0.001000 0.000104 -0.001449 -0.000624
C6 C10 0.001000 -0.001563 -0.002011 0.001228
C7 C8 0.001000 -0.000170 -0.000171 0.000147
C7 C9 0.001000 -0.001246 -0.001721 0.000532
C8 C9 0.001000 0.000052 -0.000333 -0.000294
C8 C10 0.001000 -0.000692 -0.000110 0.001301
C9 C10 0.001000 -0.000286 0.000324 -0.000085
C11 C12 0.001000 0.000071 -0.000375 0.000340
C11 C13 0.001000 0.000661 -0.001531 -0.000690
C11 C15 0.001000 -0.000132 0.000551 -0.001555
C11 C16 0.001000 0.000420 0.000198 0.000300
C12 C13 0.001000 0.000378 -0.000036 0.000289
C12 C14 0.001000 0.000030 0.000343 -0.001400
C12 C16 0.001000 0.001752 0.001636 -0.000400
C13 C14 0.001000 -0.000297 0.000381 0.000233
C13 C15 0.001000 0.001617 0.001582 -0.000261
C14 C15 0.001000 0.000450 -0.000024 -0.000121
C14 C16 0.001000 0.000887 0.000885 0.000996
C15 C16 0.001000 -0.000197 -0.000099 0.000200
O1B O2B 0.001000 0.001864 -0.001351 -0.000242
O1B C1B 0.001000 -0.000772 -0.000191 -0.000845
O1B C2B 0.001000 0.002051 -0.000073 -0.000906
O2B C1B 0.001000 0.000222 0.000613 -0.000651
O2B C2B 0.001000 -0.000700 0.001811 -0.000653
C1B C2B 0.001000 0.001632 -0.001329 0.000118
C1B C3B 0.001000 -0.003368 0.007782 -0.005980
C1B C4B 0.001000 0.008477 -0.005806 -0.001604
C1B C11B 0.001000 0.004053 -0.005152 -0.002407
C2B C3B 0.001000 -0.001092 -0.000655 0.001471
C2B C4B 0.001000 -0.000189 0.000788 -0.000491
C2B C5B 0.001000 0.000292 0.002138 -0.002797
C2B C11B 0.001000 0.000229 0.000724 -0.000029
C2B C12B 0.001000 -0.004335 -0.000883 -0.002626
C2B C16B 0.001000 -0.001189 -0.001665 -0.002461
C3B C4B 0.001000 0.000420 -0.002268 -0.000215
C3B C5B 0.001000 -0.000115 0.000293 -0.000136
C3B C6B 0.001000 -0.000063 0.001455 -0.000839
C3B C10B 0.001000 0.002548 -0.000574 -0.000722
C3B C11B 0.001000 0.004955 -0.000343 -0.001926
C4B C5B 0.001000 0.003472 0.002339 -0.000494
C4B C11B 0.001000 -0.003681 0.002020 0.000868
C5B C6B 0.001000 0.000069 0.000302 -0.000083
C5B C7B 0.001000 -0.000439 0.001822 -0.000377
C5B C9B 0.001000 -0.000118 -0.000097 0.000152
C5B C10B 0.001000 -0.000424 0.000090 -0.000262
C6B C7B 0.001000 0.000018 0.000133 0.000145
C6B C8B 0.001000 0.000172 -0.000097 0.000287
C6B C10B 0.001000 0.000233 0.000757 0.000960
C7B C8B 0.001000 0.000148 -0.000126 -0.000190
C7B C9B 0.001000 0.000272 0.000969 0.000942
C8B C9B 0.001000 -0.000099 0.000255 0.000151
C8B C10B 0.001000 -0.000201 -0.001673 0.000414
C9B C10B 0.001000 0.000421 -0.000021 -0.000109
C11B C12B 0.001000 -0.000126 0.000722 0.000396
C11B C13B 0.001000 0.000501 0.001944 -0.001711
C11B C15B 0.001000 0.000473 -0.001094 -0.002153
C11B C16B 0.001000 0.000038 -0.000305 0.000160
C12B C13B 0.001000 -0.000773 0.000009 -0.000026
C12B C14B 0.001000 0.000587 -0.000777 -0.001592
C12B C16B 0.001000 -0.003162 -0.001564 0.000116
C13B C14B 0.001000 -0.000571 0.000036 0.000178
C13B C15B 0.001000 -0.002344 -0.001644 -0.000271
C14B C15B 0.001000 -0.000374 -0.000053 -0.000257
C14B C16B 0.001000 -0.000692 -0.000667 0.001537
C15B C16B 0.001000 -0.000048 0.000341 0.000087
O1C O2C 0.001000 0.000317 0.000067 -0.000168
O1C C1C 0.001000 -0.000085 0.000148 -0.000211
O1C C2C 0.001000 -0.000010 0.001249 -0.000342
O2C C1C 0.001000 0.000244 0.000129 -0.000288
O2C C2C 0.001000 -0.000805 -0.002309 -0.000468
C1C C2C 0.001000 -0.000192 -0.000346 -0.000117
C1C C3C 0.001000 -0.006869 -0.001916 -0.004158
C1C C4C 0.001000 0.000231 0.002174 -0.000216
C1C C11C 0.001000 -0.000810 -0.001092 -0.000290
C2C C3C 0.001000 0.000353 0.000165 0.000128
C2C C4C 0.001000 -0.000774 -0.000345 0.000870
C2C C5C 0.001000 -0.000621 -0.000887 -0.000003
C2C C11C 0.001000 -0.000388 -0.000715 -0.000128
C2C C12C 0.001000 -0.003938 -0.000634 -0.002370
C2C C16C 0.001000 0.001850 -0.001067 -0.001137
C3C C4C 0.001000 -0.000204 0.000654 -0.000622
C3C C5C 0.001000 0.000633 -0.000709 0.000595
C3C C6C 0.001000 0.001492 0.000206 -0.001982
C3C C10C 0.001000 0.000982 -0.003220 -0.001990
C3C C11C 0.001000 0.002908 0.005747 0.000142
C4C C5C 0.001000 0.001255 -0.000026 -0.001312
C4C C11C 0.001000 0.000773 -0.001872 -0.000196
C5C C6C 0.001000 -0.000476 -0.000310 0.001216
C5C C7C 0.001000 0.001771 0.001217 -0.002879
C5C C9C 0.001000 -0.000309 -0.002825 -0.001647
C5C C10C 0.001000 0.000275 -0.000209 0.000187
C6C C7C 0.001000 -0.000849 0.000831 0.000950
C6C C8C 0.001000 -0.001480 -0.003202 -0.000270
C6C C10C 0.001000 -0.000947 -0.004955 0.000242
C7C C8C 0.001000 0.000281 -0.000351 -0.000008
C7C C9C 0.001000 -0.000070 -0.003690 0.000223
C8C C9C 0.001000 -0.000362 0.000094 -0.000470
C8C C10C 0.001000 0.001425 -0.001157 0.002674
C9C C10C 0.001000 0.000168 0.000045 -0.000307
C11C C12C 0.001000 0.000323 0.000033 0.000188
C11C C13C 0.001000 -0.000469 -0.001431 -0.000913
C11C C15C 0.001000 -0.000313 0.000149 -0.000472
C11C C16C 0.001000 -0.000141 0.000498 0.000361
C12C C13C 0.001000 -0.000712 -0.000125 0.000036
C12C C14C 0.001000 -0.001211 0.000554 -0.000655
C12C C16C 0.001000 0.001118 0.001107 -0.001015
C13C C14C 0.001000 -0.000045 0.000294 0.000345
C13C C15C 0.001000 0.001462 0.001151 -0.000692
C14C C15C 0.001000 -0.000296 0.000139 -0.000055
C14C C16C 0.001000 0.000077 0.001117 0.000801
C15C C16C 0.001000 0.000137 -0.000179 -0.000254
O1D O2D 0.001000 0.001132 0.000497 -0.000834
O1D C1D 0.001000 0.000126 0.000261 -0.000607
O1D C2D 0.001000 -0.000946 0.000322 -0.001784
O2D C1D 0.001000 -0.000083 -0.000006 -0.000220
O2D C2D 0.001000 0.001357 -0.000177 -0.001552
C1D C2D 0.001000 0.000149 -0.000141 0.000084
C1D C3D 0.001000 0.002277 0.001115 -0.002721
C1D C4D 0.001000 -0.001970 0.000212 -0.000785
C1D C11D 0.001000 0.000979 -0.000791 -0.001893
C2D C3D 0.001000 0.001387 -0.000354 -0.001072
C2D C4D 0.001000 -0.001132 0.000658 -0.000287
C2D C5D 0.001000 0.001168 -0.003397 -0.003020
C2D C11D 0.001000 0.000138 0.000238 -0.000146
C2D C12D 0.001000 -0.000191 -0.000802 -0.002487
C2D C16D 0.001000 -0.001135 -0.000276 0.000226
C3D C4D 0.001000 0.001759 0.000133 0.000109
C3D C5D 0.001000 0.000311 0.000032 0.000224
C3D C6D 0.001000 -0.000413 -0.001853 -0.001978
C3D C10D 0.001000 0.000508 0.001890 -0.000867
C3D C11D 0.001000 0.000881 -0.001865 0.001135
C4D C5D 0.001000 0.000400 -0.000592 -0.000988
C4D C11D 0.001000 0.000532 -0.000822 -0.000469
C5D C6D 0.001000 -0.000148 0.000130 0.000048
C5D C7D 0.001000 -0.000142 -0.000111 -0.001084
C5D C9D 0.001000 -0.000114 0.000325 -0.000600
C5D C10D 0.001000 -0.000029 -0.000067 0.000392
C6D C7D 0.001000 0.000038 -0.000079 0.000182
C6D C8D 0.001000 -0.000627 0.000204 -0.000686
C6D C10D 0.001000 -0.000076 0.001791 0.000344
C7D C8D 0.001000 -0.000134 0.000027 -0.000089
C7D C9D 0.001000 0.000515 0.001613 0.000170
C8D C9D 0.001000 -0.000011 0.000023 0.000052
C8D C10D 0.001000 -0.000721 0.000431 0.001017
C9D C10D 0.001000 -0.000209 -0.000003 -0.000148
C11D C12D 0.001000 0.000772 -0.000914 -0.000261
C11D C13D 0.001000 -0.000486 -0.001243 -0.002165
C11D C15D 0.001000 -0.000761 -0.000135 0.000392
C11D C16D 0.001000 -0.000065 0.000088 0.000096
C12D C13D 0.001000 0.000260 0.000146 -0.000139
C12D C14D 0.001000 -0.001105 -0.000559 0.000697
C12D C16D 0.001000 0.000820 -0.000478 0.000465
C13D C14D 0.001000 0.000019 -0.000196 -0.000219
C13D C15D 0.001000 0.001067 -0.000373 0.000438
C14D C15D 0.001000 -0.000039 0.000362 -0.000079
C14D C16D 0.001000 -0.000080 0.001198 0.001099
C15D C16D 0.001000 -0.000020 -0.000128 0.000033
N1 C67 0.001000 -0.000223 -0.000029 0.000504
N1 C68 0.001000 -0.000440 -0.000125 0.000858
N2 C69 0.001000 0.000245 -0.000062 0.000463
N2 C70 0.001000 0.000090 -0.000138 0.000161
C67 C68 0.001000 -0.000228 -0.000069 0.000355
C69 C70 0.001000 -0.000143 -0.000022 -0.000262
